data_7715163
loop_
_publ_author_name
'Koptseva, Tatyana S.'
'Skatova, Alexandra A.'
'Moskalev, Mikhail V.'
'Rumyantcev, Roman V.'
'Fedushkin, Igor L.'

_publ_section_title
;
 Diversity of transformation of heteroallenes on acenaphthene-1,2-diimine
 aluminum oxide.
;
_journal_issue 10
_journal_name_full 'Dalton transactions (Cambridge, England : 2003)'
_journal_page_first 4643
_journal_page_last 4651
_journal_paper_doi 10.1039/d3dt04333a
_journal_volume 53
_journal_year 2024
_chemical_formula_sum 'C99.38 H134.5 Al2 N6 O2'
_chemical_formula_weight 1499.08
_space_group_crystal_system triclinic
_space_group_IT_number 2
_space_group_name_Hall '-P 1'
_space_group_name_H-M_alt 'P -1'
_atom_sites_solution_hydrogens geom
_atom_sites_solution_primary dual
_atom_sites_solution_secondary difmap
_audit_creation_method SHELXL-2018/3
_audit_update_record
;
2023-11-28 deposited with the CCDC.	2024-02-12 downloaded from the CCDC.
;
_cell_angle_alpha 81.328(2)
_cell_angle_beta 75.143(2)
_cell_angle_gamma 73.658(2)
_cell_formula_units_Z 2
_cell_length_a 12.4538(2)
_cell_length_b 18.3729(3)
_cell_length_c 21.5379(4)
_cell_measurement_reflns_used 16331
_cell_measurement_temperature 100(2)
_cell_measurement_theta_max 28.9780
_cell_measurement_theta_min 2.3220
_cell_volume 4554.49(15)
_computing_cell_refinement 'CrysAlisPro 1.171.41.93a (Rigaku OD, 2020)'
_computing_data_collection 'CrysAlisPro 1.171.41.93a (Rigaku OD, 2020)'
_computing_data_reduction 'CrysAlisPro 1.171.41.93a (Rigaku OD, 2020)'
_computing_molecular_graphics 'Mercury 2022.3.0'
_computing_publication_material 'Mercury 2022.3.0'
_computing_structure_refinement 'SHELXL-2018/3 (Sheldrick, 2018)'
_computing_structure_solution 'SHELXT 2018/2 (Sheldrick, 2018)'
_diffrn_ambient_temperature 100(2)
_diffrn_measured_fraction_theta_full 0.999
_diffrn_measured_fraction_theta_max 0.999
_diffrn_measurement_device_type 'Xcalibur, Eos'
_diffrn_measurement_method '\w scans'
_diffrn_radiation_type MoK\a
_diffrn_radiation_wavelength 0.71073
_diffrn_reflns_av_R_equivalents 0.0464
_diffrn_reflns_av_unetI/netI 0.0609
_diffrn_reflns_Laue_measured_fraction_full 0.999
_diffrn_reflns_Laue_measured_fraction_max 0.999
_diffrn_reflns_limit_h_max 16
_diffrn_reflns_limit_h_min -16
_diffrn_reflns_limit_k_max 24
_diffrn_reflns_limit_k_min -24
_diffrn_reflns_limit_l_max 28
_diffrn_reflns_limit_l_min -28
_diffrn_reflns_number 74803
_diffrn_reflns_point_group_measured_fraction_full 0.999
_diffrn_reflns_point_group_measured_fraction_max 0.999
_diffrn_reflns_theta_full 25.242
_diffrn_reflns_theta_max 28.000
_diffrn_reflns_theta_min 2.191
_diffrn_source 'fine-focus sealed X-ray tube'
_exptl_absorpt_coefficient_mu 0.082
_exptl_absorpt_correction_T_max 0.980
_exptl_absorpt_correction_T_min 0.966
_exptl_absorpt_correction_type analytical
_exptl_absorpt_process_details
;
CrysAlisPro 1.171.41.93a (Rigaku Oxford Diffraction, 2020)
Analytical numeric absorption correction using a multifaceted crystal
model based on expressions derived by R.C. Clark & J.S. Reid.
(Clark, R. C. & Reid, J. S. (1995). Acta Cryst. A51, 887-897)
Empirical absorption correction using spherical harmonics,
implemented in SCALE3 ABSPACK scaling algorithm.
;
_exptl_crystal_colour black
_exptl_crystal_density_diffrn 1.093
_exptl_crystal_description prism
_exptl_crystal_F_000 1630
_exptl_crystal_size_max 0.547
_exptl_crystal_size_mid 0.378
_exptl_crystal_size_min 0.302
_refine_diff_density_max 0.901
_refine_diff_density_min -0.633
_refine_diff_density_rms 0.073
_refine_ls_extinction_method none
_refine_ls_goodness_of_fit_ref 1.063
_refine_ls_hydrogen_treatment constr
_refine_ls_matrix_type full
_refine_ls_number_parameters 1338
_refine_ls_number_reflns 21964
_refine_ls_number_restraints 496
_refine_ls_restrained_S_all 1.076
_refine_ls_R_factor_all 0.1448
_refine_ls_R_factor_gt 0.0899
_refine_ls_shift/su_max 0.001
_refine_ls_shift/su_mean 0.000
_refine_ls_structure_factor_coef Fsqd
_refine_ls_weighting_details 'w=1/[\s^2^(Fo^2^)+(0.1722P)^2^+0.9444P] where P=(Fo^2^+2Fc^2^)/3'
_refine_ls_weighting_scheme calc
_refine_ls_wR_factor_gt 0.2647
_refine_ls_wR_factor_ref 0.2969
_reflns_Friedel_coverage 0.000
_reflns_number_gt 13164
_reflns_number_total 21964
_reflns_threshold_expression 'I > 2\s(I)'
_cod_data_source_file d3dt04333a2.cif
_cod_data_source_block albianoocyncncy
_cod_depositor_comments 'Adding full bibliography for 7715158--7715163.cif.'
_cod_original_formula_sum 'C99.38 H134.50 Al2 N6 O2'
_cod_database_code 7715163
_shelx_shelxl_version_number 2018/3
_shelx_space_group_comment
;
The symmetry employed for this shelxl refinement is uniquely defined
by the following loop, which should always be used as a source of
symmetry information in preference to the above space-group names.
They are only intended as comments.
;
_shelx_estimated_absorpt_t_min 0.957
_shelx_estimated_absorpt_t_max 0.976

loop_
_space_group_symop_operation_xyz
'x, y, z'
'-x, -y, -z'

loop_
_atom_site_label
_atom_site_type_symbol
_atom_site_fract_x
_atom_site_fract_y
_atom_site_fract_z
_atom_site_U_iso_or_equiv
_atom_site_adp_type
_atom_site_occupancy
_atom_site_site_symmetry_order
_atom_site_calc_flag
_atom_site_refinement_flags_posn
_atom_site_refinement_flags_adp
_atom_site_refinement_flags_occupancy
_atom_site_disorder_assembly
_atom_site_disorder_group
Al1 Al 0.53120(7) 0.69891(4) 0.69788(4) 0.0356(2) Uani 1 1 d . . . . .
Al2 Al 0.51609(10) 0.79236(4) 0.79741(4) 0.0483(3) Uani 1 1 d . . . . .
O1 O 0.59035(17) 0.75401(12) 0.72750(9) 0.0397(5) Uani 1 1 d . . . . .
O2 O 0.4340(3) 0.6712(2) 0.7510(2) 0.0314(7) Uani 0.575(2) 1 d . U P A 1
O2' O 0.3931(4) 0.7969(3) 0.8118(2) 0.0314(7) Uani 0.425(2) 1 d . U P A 2
N1 N 0.6335(2) 0.61044(13) 0.65904(12) 0.0433(6) Uani 1 1 d . . . . .
N2 N 0.48388(19) 0.72984(11) 0.61723(11) 0.0322(5) Uani 1 1 d . . . . .
N3 N 0.5280(3) 0.89376(13) 0.79973(12) 0.0573(8) Uani 1 1 d . . . . .
N4 N 0.5825(2) 0.76362(12) 0.87205(10) 0.0357(5) Uani 1 1 d . . . . .
N5 N 0.3581(4) 0.7680(3) 0.8213(2) 0.0241(9) Uani 0.575(2) 1 d . U P A 1
N6 N 0.2810(3) 0.6626(2) 0.83613(17) 0.0298(8) Uani 0.575(2) 1 d . U P A 1
N5' N 0.3878(6) 0.6877(3) 0.7685(4) 0.0256(13) Uani 0.425(2) 1 d . U P A 2
N6' N 0.2262(5) 0.7624(3) 0.8381(3) 0.0390(13) Uani 0.425(2) 1 d . U P A 2
C1 C 0.6067(3) 0.60632(15) 0.60354(13) 0.0364(6) Uani 1 1 d . . . . .
C2 C 0.5266(2) 0.67052(15) 0.58094(13) 0.0324(6) Uani 1 1 d . . . . .
C3 C 0.5150(2) 0.65632(16) 0.51836(13) 0.0346(6) Uani 1 1 d . . . . .
C4 C 0.5877(3) 0.58249(17) 0.50627(13) 0.0384(6) Uani 1 1 d . . . . .
C5 C 0.6466(3) 0.54965(15) 0.55602(13) 0.0377(6) Uani 1 1 d . . . . .
C6 C 0.7209(3) 0.47865(17) 0.54996(15) 0.0503(8) Uani 1 1 d . . . . .
H6A H 0.762625 0.455352 0.582126 0.060 Uiso 1 1 calc R U . . .
C7 C 0.7342(3) 0.44073(19) 0.49459(17) 0.0563(9) Uani 1 1 d . . . . .
H7A H 0.784903 0.391358 0.490409 0.068 Uiso 1 1 calc R U . . .
C8 C 0.6763(3) 0.4731(2) 0.44711(16) 0.0537(9) Uani 1 1 d . . . . .
H8A H 0.687125 0.445752 0.410951 0.064 Uiso 1 1 calc R U . . .
C9 C 0.6009(3) 0.5464(2) 0.45122(14) 0.0462(7) Uani 1 1 d . . . . .
C10 C 0.5349(3) 0.5870(2) 0.40686(16) 0.0613(10) Uani 1 1 d . . . . .
H10A H 0.538344 0.564524 0.369213 0.074 Uiso 1 1 calc R U . . .
C11 C 0.4654(3) 0.6589(3) 0.41765(15) 0.0630(10) Uani 1 1 d . . . . .
H11A H 0.423011 0.685162 0.386510 0.076 Uiso 1 1 calc R U . . .
C12 C 0.4544(3) 0.6957(2) 0.47342(14) 0.0462(7) Uani 1 1 d . . . . .
H12A H 0.406838 0.745747 0.479339 0.055 Uiso 1 1 calc R U . . .
C13 C 0.7408(3) 0.56095(15) 0.67141(14) 0.0406(7) Uani 1 1 d . . . . .
C14 C 0.8453(3) 0.57054(17) 0.63023(15) 0.0458(7) Uani 1 1 d . . . . .
C15 C 0.9467(3) 0.52119(18) 0.64297(16) 0.0534(8) Uani 1 1 d . . . . .
H15A H 1.018131 0.525149 0.615412 0.064 Uiso 1 1 calc R U . . .
C16 C 0.9453(3) 0.46636(19) 0.69513(18) 0.0581(9) Uani 1 1 d . . . . .
H16A H 1.015297 0.433631 0.703200 0.070 Uiso 1 1 calc R U . . .
C17 C 0.8422(3) 0.45980(18) 0.73492(17) 0.0534(8) Uani 1 1 d . . . . .
H17A H 0.842213 0.422366 0.770542 0.064 Uiso 1 1 calc R U . . .
C18 C 0.7378(3) 0.50634(15) 0.72458(15) 0.0413(7) Uani 1 1 d . . . . .
C19 C 0.8518(3) 0.63301(18) 0.57590(15) 0.0485(8) Uani 1 1 d . . . . .
H19A H 0.771935 0.656425 0.569934 0.058 Uiso 1 1 calc R U . . .
C20 C 0.8929(4) 0.6942(2) 0.59475(19) 0.0710(11) Uani 1 1 d . . . . .
H20A H 0.842729 0.712861 0.635301 0.106 Uiso 1 1 calc R U . . .
H20B H 0.890987 0.736323 0.560856 0.106 Uiso 1 1 calc R U . . .
H20C H 0.971696 0.673359 0.600389 0.106 Uiso 1 1 calc R U . . .
C21 C 0.9245(4) 0.6033(2) 0.51191(18) 0.0724(12) Uani 1 1 d . . . . .
H21A H 0.897934 0.561543 0.502601 0.109 Uiso 1 1 calc R U . . .
H21B H 1.005141 0.584724 0.514606 0.109 Uiso 1 1 calc R U . . .
H21C H 0.916969 0.644488 0.477398 0.109 Uiso 1 1 calc R U . . .
C22 C 0.6259(3) 0.49593(16) 0.76775(18) 0.0495(8) Uani 1 1 d . U . . .
H22A H 0.562150 0.538504 0.755965 0.059 Uiso 1 1 calc R U . . .
C23 C 0.6237(4) 0.4981(3) 0.8395(2) 0.0870(14) Uani 1 1 d . U . . .
H23A H 0.628303 0.548402 0.846685 0.130 Uiso 1 1 calc R U . . .
H23B H 0.689199 0.459192 0.851053 0.130 Uiso 1 1 calc R U . . .
H23C H 0.552050 0.487933 0.866353 0.130 Uiso 1 1 calc R U . . .
C24 C 0.6045(4) 0.4204(2) 0.7583(3) 0.0818(14) Uani 1 1 d . . . . .
H24A H 0.608411 0.418107 0.712602 0.123 Uiso 1 1 calc R U . . .
H24B H 0.528294 0.417046 0.783734 0.123 Uiso 1 1 calc R U . . .
H24C H 0.663137 0.377864 0.772601 0.123 Uiso 1 1 calc R U . . .
C25 C 0.4238(2) 0.80032(14) 0.58785(13) 0.0343(6) Uani 1 1 d . . . . .
C26 C 0.4886(2) 0.84718(15) 0.54694(15) 0.0395(6) Uani 1 1 d . . . . .
C27 C 0.4301(3) 0.91205(17) 0.51512(16) 0.0486(8) Uani 1 1 d . . . . .
H27A H 0.472396 0.944184 0.486608 0.058 Uiso 1 1 calc R U . . .
C28 C 0.3127(3) 0.93056(18) 0.52408(17) 0.0538(8) Uani 1 1 d . . . . .
H28A H 0.274538 0.975051 0.501899 0.065 Uiso 1 1 calc R U . . .
C29 C 0.2509(3) 0.88474(19) 0.56504(17) 0.0526(9) Uani 1 1 d . . . . .
H29A H 0.169636 0.898142 0.571169 0.063 Uiso 1 1 calc R U . . .
C30 C 0.3047(2) 0.81845(17) 0.59814(15) 0.0437(7) Uani 1 1 d D . . . .
C31 C 0.6189(3) 0.82979(17) 0.53694(15) 0.0472(7) Uani 1 1 d D . . . .
H31A H 0.650138 0.774847 0.550080 0.057 Uiso 0.725(12) 1 calc R U P B 1
H31B H 0.627274 0.783095 0.567711 0.057 Uiso 0.275(12) 1 calc R U P B 2
C32 C 0.6490(3) 0.8782(2) 0.57622(19) 0.0588(9) Uani 1 1 d . . . . .
H32A H 0.624727 0.862619 0.622108 0.088 Uiso 1 1 calc R U . . .
H32B H 0.609819 0.931676 0.567408 0.088 Uiso 1 1 calc R U . . .
H32C H 0.732254 0.872169 0.564955 0.088 Uiso 1 1 calc R U . . .
C33 C 0.6749(4) 0.8481(4) 0.46521(19) 0.0555(17) Uani 0.725(12) 1 d D U P B 1
H33A H 0.758710 0.831214 0.458615 0.083 Uiso 0.725(12) 1 calc R U P B 1
H33B H 0.652040 0.903146 0.454032 0.083 Uiso 0.725(12) 1 calc R U P B 1
H33C H 0.649400 0.821624 0.437686 0.083 Uiso 0.725(12) 1 calc R U P B 1
C33' C 0.6938(11) 0.7909(9) 0.4775(5) 0.062(5) Uani 0.275(12) 1 d D U P B 2
H33D H 0.772407 0.769977 0.483456 0.093 Uiso 0.275(12) 1 calc R U P B 2
H33E H 0.693937 0.827941 0.439706 0.093 Uiso 0.275(12) 1 calc R U P B 2
H33F H 0.663294 0.749540 0.471100 0.093 Uiso 0.275(12) 1 calc R U P B 2
C34 C 0.2436(9) 0.7569(5) 0.6322(5) 0.033(3) Uani 0.375(18) 1 d D U P C 1
H34A H 0.302283 0.709476 0.641821 0.040 Uiso 0.375(18) 1 calc R U P C 1
C35 C 0.1775(12) 0.7923(8) 0.6952(4) 0.042(3) Uani 0.375(18) 1 d D U P C 1
H35A H 0.137356 0.756620 0.723611 0.063 Uiso 0.375(18) 1 calc R U P C 1
H35B H 0.121483 0.839612 0.685974 0.063 Uiso 0.375(18) 1 calc R U P C 1
H35C H 0.231308 0.803312 0.716441 0.063 Uiso 0.375(18) 1 calc R U P C 1
C36 C 0.1623(13) 0.7369(10) 0.5988(10) 0.052(4) Uani 0.375(18) 1 d D U P C 1
H36A H 0.137655 0.692240 0.622311 0.078 Uiso 0.375(18) 1 calc R U P C 1
H36B H 0.202268 0.725538 0.554475 0.078 Uiso 0.375(18) 1 calc R U P C 1
H36C H 0.095014 0.780052 0.598211 0.078 Uiso 0.375(18) 1 calc R U P C 1
C34' C 0.2290(5) 0.7750(4) 0.6481(3) 0.0352(17) Uani 0.625(18) 1 d D U P C 2
H34B H 0.277675 0.739764 0.676106 0.042 Uiso 0.625(18) 1 calc R U P C 2
C35' C 0.1254(8) 0.8230(5) 0.6914(3) 0.068(2) Uani 0.625(18) 1 d D U P C 2
H35D H 0.150689 0.855647 0.713676 0.103 Uiso 0.625(18) 1 calc R U P C 2
H35E H 0.085679 0.789632 0.723194 0.103 Uiso 0.625(18) 1 calc R U P C 2
H35F H 0.072896 0.854764 0.665210 0.103 Uiso 0.625(18) 1 calc R U P C 2
C36' C 0.1893(12) 0.7266(6) 0.6108(5) 0.063(3) Uani 0.625(18) 1 d D U P C 2
H36D H 0.256542 0.693533 0.584743 0.094 Uiso 0.625(18) 1 calc R U P C 2
H36E H 0.142153 0.759998 0.582548 0.094 Uiso 0.625(18) 1 calc R U P C 2
H36F H 0.143950 0.695271 0.641286 0.094 Uiso 0.625(18) 1 calc R U P C 2
C37 C 0.5586(3) 0.89704(14) 0.85442(13) 0.0434(7) Uani 1 1 d . . . . .
C38 C 0.5901(3) 0.82644(14) 0.89295(12) 0.0368(6) Uani 1 1 d . . . . .
C39 C 0.6333(3) 0.84209(15) 0.94568(13) 0.0370(6) Uani 1 1 d . . . . .
C40 C 0.6242(3) 0.92183(15) 0.93693(13) 0.0379(6) Uani 1 1 d . . . . .
C41 C 0.5787(3) 0.95730(15) 0.88350(13) 0.0417(7) Uani 1 1 d . . . . .
C42 C 0.5648(3) 1.03529(16) 0.86924(14) 0.0471(8) Uani 1 1 d . . . . .
H42A H 0.534576 1.060942 0.833295 0.057 Uiso 1 1 calc R U . . .
C43 C 0.5970(3) 1.07558(17) 0.90994(15) 0.0486(8) Uani 1 1 d . . . . .
H43A H 0.587652 1.128923 0.900750 0.058 Uiso 1 1 calc R U . . .
C44 C 0.6410(3) 1.03996(18) 0.96207(16) 0.0480(8) Uani 1 1 d . . . . .
H44A H 0.660360 1.069140 0.988456 0.058 Uiso 1 1 calc R U . . .
C45 C 0.6583(3) 0.96000(17) 0.97723(14) 0.0415(7) Uani 1 1 d . . . . .
C46 C 0.7052(3) 0.91477(19) 1.02754(15) 0.0491(8) Uani 1 1 d . . . . .
H46A H 0.730072 0.937780 1.056068 0.059 Uiso 1 1 calc R U . . .
C47 C 0.7152(3) 0.83723(19) 1.03579(15) 0.0482(7) Uani 1 1 d . . . . .
H47A H 0.747649 0.808104 1.069953 0.058 Uiso 1 1 calc R U . . .
C48 C 0.6789(3) 0.79945(17) 0.99498(14) 0.0422(7) Uani 1 1 d . . . . .
H48A H 0.686005 0.746161 1.001780 0.051 Uiso 1 1 calc R U . . .
C49 C 0.5394(4) 0.95462(15) 0.74932(14) 0.0510(9) Uani 1 1 d . . . . .
C50 C 0.6499(4) 0.96769(16) 0.72423(15) 0.0553(9) Uani 1 1 d . . . . .
C51 C 0.6595(4) 1.02795(18) 0.67607(17) 0.0638(10) Uani 1 1 d . . . . .
H51A H 0.732216 1.038407 0.658089 0.077 Uiso 1 1 calc R U . . .
C52 C 0.5635(4) 1.07223(19) 0.65465(16) 0.0649(11) Uani 1 1 d . . . . .
H52A H 0.570618 1.113601 0.622941 0.078 Uiso 1 1 calc R U . . .
C53 C 0.4588(4) 1.05687(18) 0.67876(17) 0.0607(10) Uani 1 1 d . . . . .
H53A H 0.394588 1.087374 0.662795 0.073 Uiso 1 1 calc R U . . .
C54 C 0.4435(4) 0.99757(16) 0.72622(15) 0.0556(9) Uani 1 1 d . . . . .
C55 C 0.7594(4) 0.91716(19) 0.74206(16) 0.0591(9) Uani 1 1 d . . . . .
H55A H 0.735892 0.887343 0.783779 0.071 Uiso 1 1 calc R U . . .
C56 C 0.8212(4) 0.86011(19) 0.69190(17) 0.0598(9) Uani 1 1 d . . . . .
H56A H 0.887118 0.824456 0.706005 0.090 Uiso 1 1 calc R U . . .
H56B H 0.848021 0.887246 0.650551 0.090 Uiso 1 1 calc R U . . .
H56C H 0.768269 0.831930 0.686863 0.090 Uiso 1 1 calc R U . . .
C57 C 0.8394(5) 0.9617(2) 0.7527(2) 0.0854(14) Uani 1 1 d . . . . .
H57A H 0.796530 0.998895 0.784130 0.128 Uiso 1 1 calc R U . . .
H57B H 0.869577 0.988230 0.711745 0.128 Uiso 1 1 calc R U . . .
H57C H 0.903253 0.926361 0.768963 0.128 Uiso 1 1 calc R U . . .
C58 C 0.3262(4) 0.98400(18) 0.75249(18) 0.0646(11) Uani 1 1 d . . . . .
H58A H 0.335689 0.931610 0.774987 0.078 Uiso 1 1 calc R U . . .
C59 C 0.2590(5) 0.9893(3) 0.6994(3) 0.1066(18) Uani 1 1 d . . . . .
H59A H 0.305594 0.954658 0.666492 0.160 Uiso 1 1 calc R U . . .
H59B H 0.242369 1.041581 0.679350 0.160 Uiso 1 1 calc R U . . .
H59C H 0.186786 0.974982 0.718859 0.160 Uiso 1 1 calc R U . . .
C60 C 0.2530(5) 1.0404(3) 0.8015(3) 0.110(2) Uani 1 1 d . U . . .
H60A H 0.290773 1.035226 0.837207 0.166 Uiso 1 1 calc R U . . .
H60B H 0.177369 1.029945 0.818087 0.166 Uiso 1 1 calc R U . . .
H60C H 0.243764 1.092357 0.780681 0.166 Uiso 1 1 calc R U . . .
C61 C 0.6369(3) 0.69092(14) 0.90198(12) 0.0349(6) Uani 1 1 d . . . . .
C62 C 0.7534(3) 0.66017(16) 0.87920(13) 0.0390(6) Uani 1 1 d . . . . .
C63 C 0.8064(3) 0.59247(17) 0.91075(15) 0.0469(7) Uani 1 1 d . . . . .
H63A H 0.886367 0.570986 0.896046 0.056 Uiso 1 1 calc R U . . .
C64 C 0.7455(3) 0.55649(17) 0.96238(16) 0.0500(8) Uani 1 1 d . . . . .
H64A H 0.783204 0.511063 0.983702 0.060 Uiso 1 1 calc R U . . .
C65 C 0.6283(3) 0.58689(15) 0.98326(14) 0.0447(7) Uani 1 1 d . . . . .
H65A H 0.586129 0.561457 1.018712 0.054 Uiso 1 1 calc R U . . .
C66 C 0.5711(3) 0.65412(14) 0.95325(12) 0.0362(6) Uani 1 1 d . . . . .
C67 C 0.8259(3) 0.69860(18) 0.82227(15) 0.0466(7) Uani 1 1 d . . . . .
H67A H 0.771967 0.740774 0.801870 0.056 Uiso 1 1 calc R U . . .
C68 C 0.8939(3) 0.6449(2) 0.77173(16) 0.0532(8) Uani 1 1 d . . . . .
H68A H 0.841446 0.625342 0.755659 0.080 Uiso 1 1 calc R U . . .
H68B H 0.946727 0.602312 0.790573 0.080 Uiso 1 1 calc R U . . .
H68C H 0.937898 0.671876 0.736006 0.080 Uiso 1 1 calc R U . . .
C69 C 0.9046(3) 0.7343(2) 0.84591(18) 0.0592(9) Uani 1 1 d . . . . .
H69A H 0.946756 0.761296 0.809277 0.089 Uiso 1 1 calc R U . . .
H69B H 0.959146 0.694137 0.865724 0.089 Uiso 1 1 calc R U . . .
H69C H 0.857910 0.770228 0.877768 0.089 Uiso 1 1 calc R U . . .
C70 C 0.4434(3) 0.68538(16) 0.97656(15) 0.0442(7) Uani 1 1 d . . . . .
H70A H 0.415987 0.723567 0.942027 0.053 Uiso 1 1 calc R U . . .
C71 C 0.3767(3) 0.62498(19) 0.98843(16) 0.0509(8) Uani 1 1 d . . . . .
H71A H 0.399418 0.595773 0.950587 0.076 Uiso 1 1 calc R U . . .
H71B H 0.294211 0.649555 0.996164 0.076 Uiso 1 1 calc R U . . .
H71C H 0.393399 0.590674 1.026188 0.076 Uiso 1 1 calc R U . . .
C72 C 0.4154(4) 0.7268(3) 1.0373(2) 0.0893(16) Uani 1 1 d . . . . .
H72A H 0.447457 0.771341 1.027403 0.134 Uiso 1 1 calc R U . . .
H72B H 0.448931 0.692389 1.070736 0.134 Uiso 1 1 calc R U . . .
H72C H 0.331901 0.743413 1.052868 0.134 Uiso 1 1 calc R U . . .
C73 C 0.3550(4) 0.6980(3) 0.8032(3) 0.0243(9) Uani 0.575(2) 1 d . U P A 1
C74 C 0.2576(4) 0.7989(2) 0.8733(2) 0.0295(9) Uani 0.575(2) 1 d D U P A 1
H74A H 0.246063 0.755545 0.906223 0.035 Uiso 0.575(2) 1 calc R U P A 1
C75 C 0.2742(4) 0.8606(2) 0.9080(2) 0.0307(9) Uani 0.575(2) 1 d D U P A 1
H75A H 0.284048 0.905208 0.877087 0.037 Uiso 0.575(2) 1 calc R U P A 1
H75B H 0.344349 0.840711 0.925209 0.037 Uiso 0.575(2) 1 calc R U P A 1
C76 C 0.1695(4) 0.8851(4) 0.9636(3) 0.0451(14) Uani 0.575(2) 1 d D U P A 1
H76A H 0.164690 0.841542 0.996547 0.054 Uiso 0.575(2) 1 calc R U P A 1
H76B H 0.179819 0.926591 0.984196 0.054 Uiso 0.575(2) 1 calc R U P A 1
C77 C 0.0574(4) 0.9124(3) 0.9406(3) 0.0524(14) Uani 0.575(2) 1 d D U P A 1
H77A H 0.057785 0.959855 0.911887 0.063 Uiso 0.575(2) 1 calc R U P A 1
H77B H -0.008117 0.923806 0.978115 0.063 Uiso 0.575(2) 1 calc R U P A 1
C78 C 0.0422(5) 0.8518(4) 0.9041(3) 0.0500(15) Uani 0.575(2) 1 d D U P A 1
H78A H 0.033348 0.806189 0.933950 0.060 Uiso 0.575(2) 1 calc R U P A 1
H78B H -0.028008 0.871829 0.886992 0.060 Uiso 0.575(2) 1 calc R U P A 1
C79 C 0.1465(4) 0.8298(3) 0.8486(3) 0.0385(13) Uani 0.575(2) 1 d D U P A 1
H79A H 0.152852 0.875019 0.817784 0.046 Uiso 0.575(2) 1 calc R U P A 1
H79B H 0.135917 0.790601 0.825474 0.046 Uiso 0.575(2) 1 calc R U P A 1
C80 C 0.2882(5) 0.5883(3) 0.8169(2) 0.0297(11) Uani 0.575(2) 1 d D U P A 1
H80A H 0.370963 0.562202 0.801036 0.036 Uiso 0.575(2) 1 calc R U P A 1
C81 C 0.2378(5) 0.5410(3) 0.8759(3) 0.0416(13) Uani 0.575(2) 1 d D U P A 1
H81A H 0.283238 0.534226 0.908889 0.050 Uiso 0.575(2) 1 calc R U P A 1
H81B H 0.158172 0.569007 0.894442 0.050 Uiso 0.575(2) 1 calc R U P A 1
C82 C 0.2371(5) 0.4630(3) 0.8603(3) 0.0487(13) Uani 0.575(2) 1 d D U P A 1
H82A H 0.317168 0.432789 0.845979 0.058 Uiso 0.575(2) 1 calc R U P A 1
H82B H 0.200497 0.435812 0.899684 0.058 Uiso 0.575(2) 1 calc R U P A 1
C83 C 0.1724(5) 0.4694(3) 0.8077(2) 0.0452(12) Uani 0.575(2) 1 d D U P A 1
H83A H 0.090024 0.493795 0.823830 0.054 Uiso 0.575(2) 1 calc R U P A 1
H83B H 0.178983 0.417893 0.796179 0.054 Uiso 0.575(2) 1 calc R U P A 1
C84 C 0.2213(6) 0.5165(3) 0.7478(3) 0.0496(15) Uani 0.575(2) 1 d D U P A 1
H84A H 0.300077 0.488029 0.728138 0.060 Uiso 0.575(2) 1 calc R U P A 1
H84B H 0.173658 0.524039 0.715869 0.060 Uiso 0.575(2) 1 calc R U P A 1
C85 C 0.2250(4) 0.5942(2) 0.7632(2) 0.0382(11) Uani 0.575(2) 1 d D U P A 1
H85A H 0.145461 0.625688 0.776406 0.046 Uiso 0.575(2) 1 calc R U P A 1
H85B H 0.263717 0.620190 0.723746 0.046 Uiso 0.575(2) 1 calc R U P A 1
C73' C 0.3327(7) 0.7482(5) 0.8088(4) 0.0310(17) Uani 0.425(2) 1 d . U P A 2
C74' C 0.3112(5) 0.6375(3) 0.7770(2) 0.0295(13) Uani 0.425(2) 1 d D U P A 2
H74B H 0.233143 0.671080 0.775244 0.035 Uiso 0.425(2) 1 calc R U P A 2
C75' C 0.2989(8) 0.5896(5) 0.8418(3) 0.042(2) Uani 0.425(2) 1 d D U P A 2
H75C H 0.279696 0.623353 0.876924 0.051 Uiso 0.425(2) 1 calc R U P A 2
H75D H 0.373405 0.552661 0.843681 0.051 Uiso 0.425(2) 1 calc R U P A 2
C76' C 0.2061(7) 0.5464(5) 0.8525(4) 0.049(2) Uani 0.425(2) 1 d D U P A 2
H76C H 0.129990 0.582970 0.854791 0.058 Uiso 0.425(2) 1 calc R U P A 2
H76D H 0.203901 0.514228 0.893871 0.058 Uiso 0.425(2) 1 calc R U P A 2
C77' C 0.2325(8) 0.4963(4) 0.7969(3) 0.0509(19) Uani 0.425(2) 1 d D U P A 2
H77C H 0.167746 0.473221 0.801246 0.061 Uiso 0.425(2) 1 calc R U P A 2
H77D H 0.302052 0.454501 0.799382 0.061 Uiso 0.425(2) 1 calc R U P A 2
C78' C 0.2518(6) 0.5420(4) 0.7310(3) 0.0407(17) Uani 0.425(2) 1 d D U P A 2
H78C H 0.274417 0.506910 0.696529 0.049 Uiso 0.425(2) 1 calc R U P A 2
H78D H 0.178934 0.579181 0.726174 0.049 Uiso 0.425(2) 1 calc R U P A 2
C79' C 0.3448(5) 0.5842(3) 0.7230(3) 0.0295(13) Uani 0.425(2) 1 d D U P A 2
H79C H 0.353372 0.614131 0.680557 0.035 Uiso 0.425(2) 1 calc R U P A 2
H79D H 0.419259 0.547230 0.724839 0.035 Uiso 0.425(2) 1 calc R U P A 2
C80' C 0.1737(7) 0.8325(5) 0.8702(4) 0.048(2) Uani 0.425(2) 1 d D U P A 2
H80B H 0.210208 0.872798 0.844367 0.057 Uiso 0.425(2) 1 calc R U P A 2
C81' C 0.1919(9) 0.8256(6) 0.9384(4) 0.076(3) Uani 0.425(2) 1 d D U P A 2
H81C H 0.275052 0.816716 0.935862 0.091 Uiso 0.425(2) 1 calc R U P A 2
H81D H 0.167751 0.780459 0.962496 0.091 Uiso 0.425(2) 1 calc R U P A 2
C82' C 0.1273(8) 0.8948(8) 0.9762(8) 0.101(5) Uani 0.425(2) 1 d D U P A 2
H82C H 0.157937 0.939065 0.955991 0.121 Uiso 0.425(2) 1 calc R U P A 2
H82D H 0.138428 0.884110 1.020930 0.121 Uiso 0.425(2) 1 calc R U P A 2
C83' C -0.0007(8) 0.9130(6) 0.9771(4) 0.070(3) Uani 0.425(2) 1 d D U P A 2
H83C H -0.031987 0.869434 0.998663 0.084 Uiso 0.425(2) 1 calc R U P A 2
H83D H -0.042726 0.958028 1.001524 0.084 Uiso 0.425(2) 1 calc R U P A 2
C84' C -0.0165(8) 0.9291(5) 0.9080(4) 0.069(2) Uani 0.425(2) 1 d D U P A 2
H84C H 0.015109 0.972598 0.886442 0.083 Uiso 0.425(2) 1 calc R U P A 2
H84D H -0.099355 0.942697 0.908140 0.083 Uiso 0.425(2) 1 calc R U P A 2
C85' C 0.0454(7) 0.8585(5) 0.8715(5) 0.066(3) Uani 0.425(2) 1 d D U P A 2
H85C H 0.035293 0.869537 0.826598 0.080 Uiso 0.425(2) 1 calc R U P A 2
H85D H 0.009488 0.816505 0.891812 0.080 Uiso 0.425(2) 1 calc R U P A 2
C1S C 0.2235(5) 0.3270(3) 0.6361(3) 0.118(2) Uani 1 1 d D U . . .
H1SA H 0.155245 0.323409 0.623326 0.177 Uiso 1 1 calc R U . . .
H1SB H 0.292485 0.305028 0.604178 0.177 Uiso 1 1 calc R U . . .
H1SC H 0.219318 0.380629 0.638597 0.177 Uiso 1 1 calc R U . . .
C2S C 0.2288(4) 0.2839(3) 0.7015(3) 0.1032(17) Uani 1 1 d D U . . .
H2SA H 0.219954 0.232209 0.700367 0.124 Uiso 1 1 calc R U . . .
H2SB H 0.163155 0.310023 0.734122 0.124 Uiso 1 1 calc R U . . .
C3S C 0.3390(4) 0.2765(3) 0.7224(2) 0.1039(17) Uani 1 1 d D U . . .
H3SA H 0.403251 0.249172 0.689702 0.125 Uiso 0.715(11) 1 calc R U P D 1
H3SB H 0.348725 0.328550 0.720477 0.125 Uiso 0.715(11) 1 calc R U P D 1
H3SC H 0.375027 0.221094 0.724629 0.125 Uiso 0.285(11) 1 calc R U P D 2
H3SD H 0.387371 0.298551 0.684418 0.125 Uiso 0.285(11) 1 calc R U P D 2
C4S C 0.3537(5) 0.2380(4) 0.7871(3) 0.082(2) Uani 0.715(11) 1 d D U P D 1
H4SA H 0.363096 0.182813 0.785899 0.099 Uiso 0.715(11) 1 calc R U P D 1
H4SB H 0.281813 0.257023 0.819143 0.099 Uiso 0.715(11) 1 calc R U P D 1
C4S' C 0.3643(13) 0.3029(6) 0.7793(6) 0.093(7) Uani 0.285(11) 1 d D U P D 2
H4SC H 0.291667 0.315436 0.812410 0.111 Uiso 0.285(11) 1 calc R U P D 2
H4SD H 0.389101 0.350507 0.764762 0.111 Uiso 0.285(11) 1 calc R U P D 2
C5S C 0.4542(4) 0.2477(3) 0.8113(2) 0.0816(13) Uani 1 1 d D U . . .
H5SA H 0.439599 0.302041 0.818099 0.098 Uiso 0.715(11) 1 calc R U P D 1
H5SB H 0.454673 0.218362 0.853776 0.098 Uiso 0.715(11) 1 calc R U P D 1
H5SC H 0.461030 0.271530 0.847895 0.098 Uiso 0.285(11) 1 calc R U P D 2
H5SD H 0.426647 0.201632 0.829219 0.098 Uiso 0.285(11) 1 calc R U P D 2
C6S C 0.5725(4) 0.2232(2) 0.7681(2) 0.0895(14) Uani 1 1 d D U . . .
H6SA H 0.630878 0.220384 0.792034 0.134 Uiso 1 1 calc R U . . .
H6SB H 0.580582 0.260380 0.730512 0.134 Uiso 1 1 calc R U . . .
H6SC H 0.582684 0.173129 0.753661 0.134 Uiso 1 1 calc R U . . .
C7S C -0.0802(14) 0.1476(8) 0.7940(6) 0.151(5) Uani 0.648(9) 1 d D U P E 1
H7SA H -0.068518 0.092197 0.797890 0.227 Uiso 0.648(9) 1 calc R U P E 1
H7SB H -0.031119 0.163142 0.753733 0.227 Uiso 0.648(9) 1 calc R U P E 1
H7SC H -0.160851 0.172431 0.793929 0.227 Uiso 0.648(9) 1 calc R U P E 1
C8S C -0.0492(10) 0.1708(5) 0.8510(5) 0.116(3) Uani 0.648(9) 1 d D U P E 1
H8SA H -0.093333 0.149619 0.891236 0.139 Uiso 0.648(9) 1 calc R U P E 1
H8SB H 0.033275 0.146903 0.849199 0.139 Uiso 0.648(9) 1 calc R U P E 1
C9S C -0.0709(10) 0.2561(5) 0.8549(5) 0.105(3) Uani 0.648(9) 1 d D U P E 1
H9SA H -0.037997 0.279122 0.812191 0.126 Uiso 0.648(9) 1 calc R U P E 1
H9SB H -0.154855 0.278951 0.864627 0.126 Uiso 0.648(9) 1 calc R U P E 1
C10S C -0.0210(10) 0.2768(5) 0.9052(5) 0.119(4) Uani 0.648(9) 1 d D U P E 1
H10B H 0.061496 0.249630 0.897216 0.143 Uiso 0.648(9) 1 calc R U P E 1
H10E H -0.058326 0.256140 0.947830 0.143 Uiso 0.648(9) 1 calc R U P E 1
C11S C -0.0301(8) 0.3603(5) 0.9099(4) 0.106(3) Uani 0.648(9) 1 d D U P E 1
H11B H -0.108327 0.391423 0.907768 0.127 Uiso 0.648(9) 1 calc R U P E 1
H11C H 0.025543 0.378850 0.873691 0.127 Uiso 0.648(9) 1 calc R U P E 1
C12S C -0.0042(8) 0.3675(6) 0.9742(4) 0.099(3) Uani 0.648(9) 1 d D U P E 1
H12B H -0.034892 0.420385 0.985224 0.149 Uiso 0.648(9) 1 calc R U P E 1
H12C H 0.079044 0.352560 0.970359 0.149 Uiso 0.648(9) 1 calc R U P E 1
H12D H -0.040262 0.334207 1.008043 0.149 Uiso 0.648(9) 1 calc R U P E 1
C7Q C -0.1149(19) 0.1532(11) 0.8321(12) 0.116(7) Uani 0.352(9) 1 d D U P E 2
H7QA H -0.108066 0.132221 0.791631 0.174 Uiso 0.352(9) 1 calc R U P E 2
H7QB H -0.191831 0.155592 0.859435 0.174 Uiso 0.352(9) 1 calc R U P E 2
H7QC H -0.057175 0.120453 0.854569 0.174 Uiso 0.352(9) 1 calc R U P E 2
C8Q C -0.096(2) 0.2332(11) 0.8176(13) 0.173(11) Uani 0.352(9) 1 d D U P E 2
H8QA H -0.169594 0.272470 0.826525 0.207 Uiso 0.352(9) 1 calc R U P E 2
H8QB H -0.055834 0.241610 0.772091 0.207 Uiso 0.352(9) 1 calc R U P E 2
C9Q C -0.0209(19) 0.2346(11) 0.8634(11) 0.118(7) Uani 0.352(9) 1 d D U P E 2
H9QA H 0.060375 0.214392 0.841679 0.142 Uiso 0.352(9) 1 calc R U P E 2
H9QB H -0.038650 0.199218 0.901817 0.142 Uiso 0.352(9) 1 calc R U P E 2
C10Q C -0.032(2) 0.3117(12) 0.8867(11) 0.139(9) Uani 0.352(9) 1 d D U P E 2
H10C H -0.006506 0.345248 0.848629 0.167 Uiso 0.352(9) 1 calc R U P E 2
H10D H -0.115042 0.334471 0.903856 0.167 Uiso 0.352(9) 1 calc R U P E 2
C11Q C 0.0316(16) 0.3140(9) 0.9379(9) 0.115(6) Uani 0.352(9) 1 d D U P E 2
H11D H -0.007066 0.291483 0.979289 0.137 Uiso 0.352(9) 1 calc R U P E 2
H11E H 0.110234 0.280760 0.925891 0.137 Uiso 0.352(9) 1 calc R U P E 2
C12Q C 0.042(2) 0.3916(10) 0.9492(11) 0.120(7) Uani 0.352(9) 1 d D U P E 2
H12E H 0.026022 0.396053 0.995675 0.179 Uiso 0.352(9) 1 calc R U P E 2
H12F H -0.014004 0.431908 0.930291 0.179 Uiso 0.352(9) 1 calc R U P E 2
H12G H 0.119521 0.396770 0.929054 0.179 Uiso 0.352(9) 1 calc R U P E 2
C13S C 0.958(2) 0.0802(15) 0.5459(13) 0.061(7) Uani 0.125 1 d D U P F 1
H13A H 1.022343 0.038432 0.555416 0.092 Uiso 0.125 1 calc R U P F 1
H13B H 0.891115 0.060533 0.549918 0.092 Uiso 0.125 1 calc R U P F 1
H13C H 0.980036 0.103040 0.501921 0.092 Uiso 0.125 1 calc R U P F 1
C14S C 0.9292(19) 0.1396(10) 0.5929(11) 0.091(11) Uani 0.125 1 d DG U P F 1
C15S C 0.8398(17) 0.2037(12) 0.5869(11) 0.059(8) Uani 0.125 1 d G U P F 1
H15B H 0.782471 0.201768 0.565805 0.070 Uiso 0.125 1 calc R U P F 1
C16S C 0.8341(16) 0.2705(9) 0.6119(12) 0.058(8) Uani 0.125 1 d G U P F 1
H16B H 0.773008 0.314270 0.607783 0.070 Uiso 0.125 1 calc R U P F 1
C17S C 0.918(2) 0.2733(10) 0.6428(12) 0.062(9) Uani 0.125 1 d G U P F 1
H17B H 0.914137 0.318966 0.659793 0.075 Uiso 0.125 1 calc R U P F 1
C18S C 1.0074(17) 0.2093(13) 0.6487(11) 0.089(11) Uani 0.125 1 d G U P F 1
H18A H 1.064731 0.211161 0.669826 0.107 Uiso 0.125 1 calc R U P F 1
C19S C 1.0131(16) 0.1424(10) 0.6238(11) 0.059(7) Uani 0.125 1 d DG U P F 1
H19B H 1.074196 0.098658 0.627848 0.071 Uiso 0.125 1 calc R U P F 1
C13Q C 1.0333(12) -0.0096(8) 0.4749(7) 0.071(4) Uani 0.25 1 d D U P G -2
H13D H 1.017614 0.008990 0.432167 0.107 Uiso 0.25 1 calc R U P G -2
H13E H 0.977367 -0.037742 0.499023 0.107 Uiso 0.25 1 calc R U P G -2
H13F H 1.110996 -0.043240 0.470039 0.107 Uiso 0.25 1 calc R U P G -2
C14Q C 1.024(3) 0.0582(14) 0.5114(15) 0.150(11) Uani 0.25 1 d D U P G -2
H14A H 1.096215 0.071576 0.487931 0.181 Uiso 0.25 1 calc R U P G -2
H14B H 0.963889 0.096528 0.493199 0.181 Uiso 0.25 1 calc R U P G -2
C15Q C 1.007(3) 0.0923(19) 0.5750(15) 0.24(2) Uani 0.25 1 d D U P G -2
H15C H 0.997201 0.055399 0.613302 0.290 Uiso 0.25 1 calc R U P G -2
H15D H 1.066567 0.117976 0.575155 0.290 Uiso 0.25 1 calc R U P G -2
C16Q C 0.894(2) 0.1475(15) 0.566(2) 0.216(19) Uani 0.25 1 d D U P G -2
H16C H 0.896119 0.157532 0.518769 0.259 Uiso 0.25 1 calc R U P G -2
H16D H 0.830138 0.123010 0.585480 0.259 Uiso 0.25 1 calc R U P G -2
C17Q C 0.868(2) 0.2233(11) 0.5942(11) 0.108(7) Uani 0.25 1 d D U P G -2
H17C H 0.897146 0.251380 0.553358 0.130 Uiso 0.25 1 calc R U P G -2
H17D H 0.783875 0.236457 0.597103 0.130 Uiso 0.25 1 calc R U P G -2
C18Q C 0.8628(16) 0.2828(8) 0.6376(7) 0.059(4) Uani 0.25 1 d D U P G -2
H18B H 0.865883 0.331166 0.611741 0.089 Uiso 0.25 1 calc R U P G -2
H18C H 0.928337 0.265746 0.658196 0.089 Uiso 0.25 1 calc R U P G -2
H18D H 0.791159 0.289803 0.670802 0.089 Uiso 0.25 1 calc R U P G -2

loop_
_atom_site_aniso_label
_atom_site_aniso_U_11
_atom_site_aniso_U_22
_atom_site_aniso_U_33
_atom_site_aniso_U_23
_atom_site_aniso_U_13
_atom_site_aniso_U_12
Al1 0.0412(5) 0.0275(4) 0.0445(5) -0.0146(3) -0.0250(4) 0.0009(3)
Al2 0.1000(8) 0.0213(4) 0.0285(4) -0.0034(3) -0.0264(5) -0.0117(4)
O1 0.0435(11) 0.0630(13) 0.0258(9) -0.0082(8) -0.0050(8) -0.0346(10)
O2 0.0197(13) 0.0329(14) 0.0429(16) -0.0097(12) 0.0002(12) -0.0119(11)
O2' 0.0197(13) 0.0329(14) 0.0429(16) -0.0097(12) 0.0002(12) -0.0119(11)
N1 0.0557(15) 0.0330(12) 0.0447(14) -0.0186(10) -0.0299(12) 0.0080(10)
N2 0.0366(12) 0.0261(10) 0.0396(12) -0.0058(9) -0.0189(10) -0.0060(9)
N3 0.126(3) 0.0254(11) 0.0327(13) 0.0009(9) -0.0380(15) -0.0215(14)
N4 0.0601(15) 0.0247(10) 0.0253(11) -0.0022(8) -0.0123(10) -0.0133(10)
N5 0.028(2) 0.020(2) 0.0228(19) -0.0019(15) 0.0042(16) -0.0116(16)
N6 0.0331(18) 0.0309(18) 0.0281(18) -0.0038(14) -0.0033(15) -0.0151(14)
N5' 0.025(3) 0.026(3) 0.030(3) 0.005(2) -0.011(3) -0.012(2)
N6' 0.034(3) 0.046(3) 0.041(3) -0.019(2) -0.004(2) -0.013(2)
C1 0.0478(16) 0.0288(12) 0.0368(14) -0.0101(10) -0.0147(12) -0.0079(11)
C2 0.0371(14) 0.0342(13) 0.0343(14) -0.0044(10) -0.0156(11) -0.0146(11)
C3 0.0366(14) 0.0453(15) 0.0301(13) -0.0038(11) -0.0081(11) -0.0225(12)
C4 0.0450(16) 0.0475(16) 0.0315(14) -0.0074(11) -0.0065(12) -0.0256(13)
C5 0.0514(17) 0.0345(14) 0.0341(14) -0.0107(11) -0.0092(12) -0.0181(12)
C6 0.072(2) 0.0356(15) 0.0442(17) -0.0170(13) -0.0130(16) -0.0076(14)
C7 0.074(2) 0.0460(18) 0.052(2) -0.0257(15) -0.0015(17) -0.0189(16)
C8 0.066(2) 0.063(2) 0.0410(17) -0.0280(15) 0.0027(16) -0.0318(17)
C9 0.0494(18) 0.067(2) 0.0330(15) -0.0172(14) -0.0025(13) -0.0315(16)
C10 0.062(2) 0.100(3) 0.0338(17) -0.0241(17) -0.0084(15) -0.031(2)
C11 0.057(2) 0.108(3) 0.0291(16) -0.0116(18) -0.0141(15) -0.023(2)
C12 0.0463(17) 0.064(2) 0.0332(15) -0.0003(13) -0.0125(13) -0.0204(15)
C13 0.0512(17) 0.0284(13) 0.0433(16) -0.0164(11) -0.0223(14) 0.0054(12)
C14 0.0539(18) 0.0392(15) 0.0391(16) -0.0165(12) -0.0151(14) 0.0076(13)
C15 0.0520(19) 0.0456(17) 0.0508(19) -0.0107(14) -0.0093(16) 0.0076(14)
C16 0.0479(19) 0.0470(18) 0.068(2) -0.0045(16) -0.0191(17) 0.0118(15)
C17 0.057(2) 0.0384(16) 0.059(2) 0.0002(14) -0.0224(17) 0.0037(14)
C18 0.0490(17) 0.0297(13) 0.0474(17) -0.0085(12) -0.0196(14) -0.0027(12)
C19 0.060(2) 0.0435(16) 0.0403(16) -0.0106(13) -0.0181(15) -0.0004(14)
C20 0.110(3) 0.057(2) 0.059(2) -0.0077(17) -0.035(2) -0.028(2)
C21 0.104(3) 0.061(2) 0.044(2) -0.0108(16) -0.003(2) -0.018(2)
C22 0.0456(17) 0.0310(14) 0.076(2) -0.0021(14) -0.0220(16) -0.0096(12)
C23 0.085(3) 0.099(3) 0.075(3) -0.021(3) 0.016(2) -0.043(3)
C24 0.080(3) 0.046(2) 0.134(4) -0.013(2) -0.039(3) -0.0224(19)
C25 0.0363(14) 0.0289(12) 0.0415(15) 0.0023(11) -0.0160(12) -0.0101(11)
C26 0.0359(15) 0.0325(13) 0.0518(17) -0.0041(12) -0.0096(13) -0.0115(11)
C27 0.0500(18) 0.0357(15) 0.0563(19) 0.0088(13) -0.0075(15) -0.0156(13)
C28 0.0551(19) 0.0418(17) 0.059(2) 0.0159(15) -0.0198(17) -0.0084(14)
C29 0.0358(15) 0.0574(19) 0.060(2) 0.0202(16) -0.0183(15) -0.0114(14)
C30 0.0372(15) 0.0461(16) 0.0517(18) 0.0157(13) -0.0206(14) -0.0176(13)
C31 0.0414(16) 0.0395(15) 0.062(2) -0.0059(14) -0.0073(15) -0.0153(13)
C32 0.055(2) 0.065(2) 0.066(2) -0.0068(18) -0.0277(18) -0.0165(17)
C33 0.039(2) 0.075(4) 0.048(3) -0.016(2) 0.000(2) -0.012(2)
C33' 0.060(7) 0.064(8) 0.066(7) 0.006(6) -0.016(6) -0.024(6)
C34 0.033(4) 0.035(4) 0.034(4) -0.006(3) -0.010(3) -0.009(3)
C35 0.042(6) 0.050(6) 0.036(5) -0.002(4) -0.006(4) -0.017(5)
C36 0.045(6) 0.053(6) 0.061(7) -0.011(5) -0.014(5) -0.013(4)
C34' 0.036(3) 0.038(3) 0.036(3) 0.004(2) -0.014(2) -0.015(2)
C35' 0.051(4) 0.067(4) 0.068(4) 0.011(3) 0.003(3) -0.007(4)
C36' 0.081(6) 0.071(5) 0.055(4) 0.011(3) -0.022(4) -0.051(5)
C37 0.082(2) 0.0217(12) 0.0302(14) -0.0039(10) -0.0182(14) -0.0134(13)
C38 0.0590(18) 0.0289(13) 0.0253(13) -0.0040(10) -0.0102(12) -0.0142(12)
C39 0.0513(17) 0.0364(14) 0.0275(13) -0.0055(10) -0.0084(12) -0.0171(12)
C40 0.0500(17) 0.0350(14) 0.0320(14) -0.0108(11) -0.0059(12) -0.0147(12)
C41 0.070(2) 0.0272(13) 0.0297(14) -0.0072(10) -0.0072(13) -0.0172(13)
C42 0.078(2) 0.0297(14) 0.0374(15) -0.0076(11) -0.0113(15) -0.0195(14)
C43 0.068(2) 0.0342(15) 0.0480(18) -0.0157(13) -0.0039(16) -0.0216(14)
C44 0.0566(19) 0.0476(17) 0.0502(18) -0.0208(14) -0.0050(15) -0.0271(15)
C45 0.0449(16) 0.0467(16) 0.0381(15) -0.0162(12) -0.0056(13) -0.0168(13)
C46 0.0556(19) 0.0588(19) 0.0427(17) -0.0153(14) -0.0148(15) -0.0211(15)
C47 0.0578(19) 0.0591(19) 0.0351(16) -0.0089(13) -0.0173(14) -0.0180(15)
C48 0.0539(18) 0.0437(16) 0.0327(14) -0.0064(12) -0.0125(13) -0.0140(13)
C49 0.101(3) 0.0221(13) 0.0301(14) -0.0030(10) -0.0202(16) -0.0112(15)
C50 0.104(3) 0.0257(14) 0.0367(16) -0.0038(11) -0.0250(18) -0.0092(16)
C51 0.107(3) 0.0366(16) 0.0455(19) -0.0005(14) -0.018(2) -0.0159(18)
C52 0.107(3) 0.0382(17) 0.0388(18) 0.0078(14) -0.016(2) -0.0084(19)
C53 0.091(3) 0.0333(16) 0.0436(18) 0.0052(13) -0.0113(19) -0.0020(17)
C54 0.097(3) 0.0245(13) 0.0350(16) -0.0052(11) -0.0104(17) -0.0024(15)
C55 0.101(3) 0.0405(17) 0.0413(18) -0.0061(13) -0.0260(18) -0.0156(17)
C56 0.088(3) 0.0456(18) 0.051(2) -0.0097(15) -0.0239(19) -0.0146(18)
C57 0.126(4) 0.060(2) 0.086(3) -0.027(2) -0.051(3) -0.013(2)
C58 0.093(3) 0.0311(16) 0.054(2) -0.0014(14) 0.001(2) -0.0071(17)
C59 0.113(4) 0.112(4) 0.098(4) 0.028(3) -0.044(3) -0.034(3)
C60 0.120(4) 0.072(3) 0.118(4) -0.046(3) 0.039(3) -0.029(3)
C61 0.0559(17) 0.0256(12) 0.0264(13) -0.0037(10) -0.0115(12) -0.0127(11)
C62 0.0510(17) 0.0369(14) 0.0345(14) -0.0012(11) -0.0140(13) -0.0165(12)
C63 0.0511(18) 0.0438(16) 0.0446(17) -0.0040(13) -0.0145(14) -0.0066(14)
C64 0.067(2) 0.0335(15) 0.0471(18) 0.0040(13) -0.0198(16) -0.0070(14)
C65 0.066(2) 0.0307(14) 0.0330(15) 0.0032(11) -0.0100(14) -0.0103(13)
C66 0.0547(17) 0.0276(12) 0.0262(13) -0.0027(10) -0.0087(12) -0.0106(12)
C67 0.0516(18) 0.0482(17) 0.0415(17) 0.0025(13) -0.0101(14) -0.0186(14)
C68 0.055(2) 0.071(2) 0.0422(17) -0.0122(15) -0.0091(15) -0.0286(17)
C69 0.063(2) 0.063(2) 0.059(2) -0.0161(17) -0.0044(18) -0.0315(18)
C70 0.0541(18) 0.0360(14) 0.0391(16) -0.0021(12) -0.0058(14) -0.0109(13)
C71 0.063(2) 0.0497(18) 0.0413(17) -0.0013(13) -0.0101(15) -0.0188(15)
C72 0.069(3) 0.101(3) 0.105(4) -0.072(3) 0.021(2) -0.035(2)
C73 0.028(2) 0.024(2) 0.026(2) 0.0002(19) -0.0111(19) -0.0103(17)
C74 0.028(2) 0.033(2) 0.031(2) -0.0095(16) -0.0081(17) -0.0076(17)
C75 0.029(2) 0.035(2) 0.033(2) -0.0127(17) -0.0054(17) -0.0121(17)
C76 0.045(3) 0.060(3) 0.043(3) -0.029(2) -0.008(2) -0.023(2)
C77 0.041(3) 0.065(3) 0.055(3) -0.031(2) -0.004(2) -0.014(2)
C78 0.036(3) 0.056(3) 0.062(3) -0.022(3) -0.006(3) -0.013(2)
C79 0.030(3) 0.045(3) 0.042(3) -0.014(2) -0.006(2) -0.009(2)
C80 0.030(2) 0.027(2) 0.034(3) -0.002(2) -0.004(2) -0.0135(17)
C81 0.050(3) 0.041(2) 0.044(3) 0.001(2) -0.013(2) -0.028(2)
C82 0.058(3) 0.041(2) 0.053(3) 0.004(2) -0.014(2) -0.023(2)
C83 0.053(3) 0.042(2) 0.048(3) -0.006(2) -0.008(2) -0.026(2)
C84 0.064(3) 0.048(3) 0.048(3) -0.009(2) -0.013(3) -0.030(2)
C85 0.048(3) 0.037(2) 0.036(2) -0.0009(18) -0.012(2) -0.0213(19)
C73' 0.033(3) 0.032(4) 0.032(3) -0.006(3) -0.010(3) -0.011(3)
C74' 0.034(3) 0.029(3) 0.029(3) -0.008(2) -0.007(2) -0.011(2)
C75' 0.051(4) 0.043(3) 0.035(4) 0.000(3) -0.008(3) -0.019(3)
C76' 0.054(4) 0.055(4) 0.045(4) -0.003(3) -0.006(3) -0.033(3)
C77' 0.063(4) 0.045(3) 0.050(4) -0.005(3) -0.005(3) -0.028(3)
C78' 0.046(3) 0.045(3) 0.041(3) -0.011(3) -0.008(3) -0.023(3)
C79' 0.032(3) 0.032(3) 0.027(3) -0.002(2) -0.006(2) -0.014(2)
C80' 0.045(4) 0.049(4) 0.052(4) -0.013(3) -0.008(3) -0.016(3)
C81' 0.074(4) 0.083(5) 0.071(4) -0.019(4) -0.025(4) -0.004(4)
C82' 0.100(7) 0.104(6) 0.103(6) -0.025(4) -0.027(5) -0.019(4)
C83' 0.071(4) 0.073(4) 0.071(4) -0.028(4) -0.010(4) -0.019(3)
C84' 0.062(4) 0.067(4) 0.073(4) -0.008(3) -0.019(3) -0.002(3)
C85' 0.060(4) 0.076(5) 0.064(5) -0.012(4) -0.018(4) -0.011(3)
C1S 0.099(4) 0.114(4) 0.120(4) -0.005(4) -0.008(3) -0.010(3)
C2S 0.082(3) 0.106(3) 0.107(3) 0.022(3) -0.021(3) -0.018(2)
C3S 0.098(3) 0.099(3) 0.104(3) -0.028(3) -0.017(3) -0.003(3)
C4S 0.089(4) 0.074(4) 0.076(4) -0.007(3) -0.004(3) -0.022(3)
C4S' 0.094(8) 0.094(8) 0.091(8) -0.004(5) -0.024(5) -0.025(5)
C5S 0.100(3) 0.069(2) 0.080(3) 0.000(2) -0.021(2) -0.030(2)
C6S 0.121(4) 0.064(3) 0.091(3) 0.011(2) -0.031(3) -0.039(3)
C7S 0.160(9) 0.151(8) 0.152(9) -0.025(7) -0.041(7) -0.041(7)
C8S 0.124(5) 0.113(5) 0.099(5) -0.016(4) -0.027(4) -0.007(4)
C9S 0.096(5) 0.100(5) 0.112(5) 0.011(4) -0.014(4) -0.032(4)
C10S 0.121(5) 0.113(5) 0.106(5) -0.008(4) -0.027(4) -0.001(4)
C11S 0.092(4) 0.106(5) 0.111(5) 0.002(4) -0.016(4) -0.025(4)
C12S 0.077(5) 0.104(6) 0.112(6) -0.020(5) -0.008(4) -0.020(4)
C7Q 0.119(10) 0.109(9) 0.119(10) -0.009(8) -0.011(8) -0.044(8)
C8Q 0.172(11) 0.174(12) 0.173(12) -0.015(5) -0.040(5) -0.044(5)
C9Q 0.117(8) 0.121(9) 0.117(8) 0.004(5) -0.027(5) -0.037(5)
C10Q 0.140(10) 0.141(10) 0.132(10) -0.009(5) -0.029(5) -0.031(5)
C11Q 0.109(7) 0.113(7) 0.117(8) -0.006(5) -0.024(5) -0.025(5)
C12Q 0.117(10) 0.115(10) 0.129(11) 0.010(8) -0.027(8) -0.045(8)
C13S 0.054(10) 0.087(11) 0.050(10) -0.017(8) -0.033(8) -0.004(8)
C14S 0.088(12) 0.092(12) 0.091(12) -0.007(5) -0.019(5) -0.022(6)
C15S 0.054(9) 0.063(9) 0.059(9) -0.002(5) -0.020(5) -0.011(5)
C16S 0.055(9) 0.058(9) 0.062(9) -0.001(5) -0.012(5) -0.018(5)
C17S 0.057(10) 0.066(10) 0.060(10) 0.000(5) -0.010(5) -0.016(5)
C18S 0.089(12) 0.092(12) 0.086(12) -0.006(5) -0.017(5) -0.024(6)
C19S 0.053(8) 0.062(8) 0.060(8) 0.000(5) -0.013(5) -0.014(5)
C13Q 0.049(7) 0.079(8) 0.077(8) 0.030(7) -0.041(6) 0.003(6)
C14Q 0.145(12) 0.155(12) 0.151(12) -0.010(5) -0.039(5) -0.034(6)
C15Q 0.24(2) 0.24(2) 0.24(2) -0.017(5) -0.049(7) -0.062(7)
C16Q 0.218(19) 0.218(19) 0.212(19) -0.012(5) -0.049(6) -0.057(7)
C17Q 0.107(9) 0.105(8) 0.110(9) -0.007(5) -0.020(5) -0.029(5)
C18Q 0.063(7) 0.059(7) 0.044(6) 0.019(5) -0.014(6) -0.007(6)

loop_
_atom_type_symbol
_atom_type_description
_atom_type_scat_dispersion_real
_atom_type_scat_dispersion_imag
_atom_type_scat_source
C C 0.0033 0.0016 'International Tables Vol C Tables 4.2.6.8 and 6.1.1.4'
H H 0.0000 0.0000 'International Tables Vol C Tables 4.2.6.8 and 6.1.1.4'
N N 0.0061 0.0033 'International Tables Vol C Tables 4.2.6.8 and 6.1.1.4'
O O 0.0106 0.0060 'International Tables Vol C Tables 4.2.6.8 and 6.1.1.4'
Al Al 0.0645 0.0514 'International Tables Vol C Tables 4.2.6.8 and 6.1.1.4'

loop_
_geom_angle_atom_site_label_1
_geom_angle_atom_site_label_2
_geom_angle_atom_site_label_3
_geom_angle
_geom_angle_site_symmetry_1
_geom_angle_site_symmetry_3
_geom_angle_publ_flag
O2 Al1 O1 111.76(17) . . ?
O2 Al1 N1 106.97(17) . . ?
O1 Al1 N1 116.74(11) . . ?
O2 Al1 N2 110.62(17) . . ?
O1 Al1 N2 120.57(10) . . ?
N1 Al1 N2 87.45(10) . . ?
O1 Al1 N5' 105.0(2) . . ?
N1 Al1 N5' 119.3(2) . . ?
N2 Al1 N5' 107.65(18) . . ?
O2 Al1 Al2 81.69(15) . . ?
O1 Al1 Al2 31.42(7) . . ?
N1 Al1 Al2 138.41(8) . . ?
N2 Al1 Al2 128.44(7) . . ?
N5' Al1 Al2 73.78(19) . . ?
O2' Al2 O1 113.9(2) . . ?
O2' Al2 N3 106.1(2) . . ?
O1 Al2 N3 113.02(12) . . ?
O2' Al2 N4 113.7(2) . . ?
O1 Al2 N4 118.84(11) . . ?
N3 Al2 N4 87.68(10) . . ?
O1 Al2 N5 108.01(15) . . ?
N3 Al2 N5 120.65(17) . . ?
N4 Al2 N5 107.97(15) . . ?
O2' Al2 Al1 84.53(19) . . ?
O1 Al2 Al1 31.25(6) . . ?
N3 Al2 Al1 135.53(8) . . ?
N4 Al2 Al1 128.12(7) . . ?
N5 Al2 Al1 76.95(14) . . ?
Al1 O1 Al2 117.34(11) . . ?
C73 O2 Al1 137.4(4) . . ?
C73' O2' Al2 133.6(5) . . ?
C1 N1 C13 117.9(2) . . ?
C1 N1 Al1 108.37(18) . . ?
C13 N1 Al1 132.29(18) . . ?
C2 N2 C25 116.9(2) . . ?
C2 N2 Al1 107.76(16) . . ?
C25 N2 Al1 135.14(18) . . ?
C37 N3 C49 117.9(3) . . ?
C37 N3 Al2 108.35(17) . . ?
C49 N3 Al2 131.37(19) . . ?
C38 N4 C61 117.2(2) . . ?
C38 N4 Al2 108.68(17) . . ?
C61 N4 Al2 133.49(17) . . ?
C73 N5 C74 112.6(4) . . ?
C73 N5 Al2 116.3(3) . . ?
C74 N5 Al2 127.5(4) . . ?
C73 N6 C80 117.3(4) . . ?
C73' N5' C74' 108.7(7) . . ?
C73' N5' Al1 117.6(5) . . ?
C74' N5' Al1 131.8(5) . . ?
C73' N6' C80' 119.3(7) . . ?
N1 C1 C2 117.3(2) . . ?
N1 C1 C5 133.8(3) . . ?
C2 C1 C5 108.8(2) . . ?
N2 C2 C1 117.3(2) . . ?
N2 C2 C3 134.1(2) . . ?
C1 C2 C3 108.5(2) . . ?
C12 C3 C4 119.0(3) . . ?
C12 C3 C2 135.8(3) . . ?
C4 C3 C2 105.2(2) . . ?
C9 C4 C5 123.5(3) . . ?
C9 C4 C3 123.9(3) . . ?
C5 C4 C3 112.6(2) . . ?
C6 C5 C4 118.6(3) . . ?
C6 C5 C1 136.5(3) . . ?
C4 C5 C1 104.9(2) . . ?
C5 C6 C7 118.6(3) . . ?
C5 C6 H6A 120.7 . . ?
C7 C6 H6A 120.7 . . ?
C8 C7 C6 122.1(3) . . ?
C8 C7 H7A 119.0 . . ?
C6 C7 H7A 119.0 . . ?
C7 C8 C9 120.8(3) . . ?
C7 C8 H8A 119.6 . . ?
C9 C8 H8A 119.6 . . ?
C4 C9 C10 116.0(3) . . ?
C4 C9 C8 116.4(3) . . ?
C10 C9 C8 127.6(3) . . ?
C11 C10 C9 120.5(3) . . ?
C11 C10 H10A 119.7 . . ?
C9 C10 H10A 119.7 . . ?
C10 C11 C12 122.9(3) . . ?
C10 C11 H11A 118.5 . . ?
C12 C11 H11A 118.5 . . ?
C3 C12 C11 117.6(3) . . ?
C3 C12 H12A 121.2 . . ?
C11 C12 H12A 121.2 . . ?
C18 C13 C14 122.1(3) . . ?
C18 C13 N1 119.1(3) . . ?
C14 C13 N1 118.8(3) . . ?
C15 C14 C13 117.2(3) . . ?
C15 C14 C19 119.4(3) . . ?
C13 C14 C19 123.3(3) . . ?
C16 C15 C14 121.5(3) . . ?
C16 C15 H15A 119.3 . . ?
C14 C15 H15A 119.3 . . ?
C17 C16 C15 119.6(3) . . ?
C17 C16 H16A 120.2 . . ?
C15 C16 H16A 120.2 . . ?
C16 C17 C18 122.0(3) . . ?
C16 C17 H17A 119.0 . . ?
C18 C17 H17A 119.0 . . ?
C17 C18 C13 117.6(3) . . ?
C17 C18 C22 120.7(3) . . ?
C13 C18 C22 121.7(3) . . ?
C20 C19 C14 109.9(3) . . ?
C20 C19 C21 112.0(3) . . ?
C14 C19 C21 112.9(3) . . ?
C20 C19 H19A 107.3 . . ?
C14 C19 H19A 107.3 . . ?
C21 C19 H19A 107.3 . . ?
C19 C20 H20A 109.5 . . ?
C19 C20 H20B 109.5 . . ?
H20A C20 H20B 109.5 . . ?
C19 C20 H20C 109.5 . . ?
H20A C20 H20C 109.5 . . ?
H20B C20 H20C 109.5 . . ?
C19 C21 H21A 109.5 . . ?
C19 C21 H21B 109.5 . . ?
H21A C21 H21B 109.5 . . ?
C19 C21 H21C 109.5 . . ?
H21A C21 H21C 109.5 . . ?
H21B C21 H21C 109.5 . . ?
C18 C22 C24 110.9(3) . . ?
C18 C22 C23 111.6(3) . . ?
C24 C22 C23 109.2(3) . . ?
C18 C22 H22A 108.4 . . ?
C24 C22 H22A 108.4 . . ?
C23 C22 H22A 108.4 . . ?
C22 C23 H23A 109.5 . . ?
C22 C23 H23B 109.5 . . ?
H23A C23 H23B 109.5 . . ?
C22 C23 H23C 109.5 . . ?
H23A C23 H23C 109.5 . . ?
H23B C23 H23C 109.5 . . ?
C22 C24 H24A 109.5 . . ?
C22 C24 H24B 109.5 . . ?
H24A C24 H24B 109.5 . . ?
C22 C24 H24C 109.5 . . ?
H24A C24 H24C 109.5 . . ?
H24B C24 H24C 109.5 . . ?
C30 C25 C26 121.6(2) . . ?
C30 C25 N2 119.8(2) . . ?
C26 C25 N2 118.5(2) . . ?
C27 C26 C25 117.8(3) . . ?
C27 C26 C31 119.8(3) . . ?
C25 C26 C31 122.4(2) . . ?
C28 C27 C26 121.4(3) . . ?
C28 C27 H27A 119.3 . . ?
C26 C27 H27A 119.3 . . ?
C29 C28 C27 119.8(3) . . ?
C29 C28 H28A 120.1 . . ?
C27 C28 H28A 120.1 . . ?
C28 C29 C30 121.4(3) . . ?
C28 C29 H29A 119.3 . . ?
C30 C29 H29A 119.3 . . ?
C25 C30 C29 117.8(2) . . ?
C25 C30 C34' 123.8(3) . . ?
C29 C30 C34' 118.1(4) . . ?
C25 C30 C34 117.7(5) . . ?
C29 C30 C34 123.0(5) . . ?
C32 C31 C33' 128.0(6) . . ?
C32 C31 C26 109.9(3) . . ?
C33' C31 C26 118.5(6) . . ?
C32 C31 C33 107.5(3) . . ?
C26 C31 C33 110.5(3) . . ?
C32 C31 H31A 109.6 . . ?
C26 C31 H31A 109.6 . . ?
C33 C31 H31A 109.6 . . ?
C32 C31 H31B 96.2 . . ?
C33' C31 H31B 96.2 . . ?
C26 C31 H31B 96.2 . . ?
C31 C32 H32A 109.5 . . ?
C31 C32 H32B 109.5 . . ?
H32A C32 H32B 109.5 . . ?
C31 C32 H32C 109.5 . . ?
H32A C32 H32C 109.5 . . ?
H32B C32 H32C 109.5 . . ?
C31 C33 H33A 109.5 . . ?
C31 C33 H33B 109.5 . . ?
H33A C33 H33B 109.5 . . ?
C31 C33 H33C 109.5 . . ?
H33A C33 H33C 109.5 . . ?
H33B C33 H33C 109.5 . . ?
C31 C33' H33D 109.5 . . ?
C31 C33' H33E 109.5 . . ?
H33D C33' H33E 109.5 . . ?
C31 C33' H33F 109.5 . . ?
H33D C33' H33F 109.5 . . ?
H33E C33' H33F 109.5 . . ?
C35 C34 C36 110.7(10) . . ?
C35 C34 C30 100.6(6) . . ?
C36 C34 C30 117.7(10) . . ?
C35 C34 H34A 109.1 . . ?
C36 C34 H34A 109.1 . . ?
C30 C34 H34A 109.1 . . ?
C34 C35 H35A 109.5 . . ?
C34 C35 H35B 109.5 . . ?
H35A C35 H35B 109.5 . . ?
C34 C35 H35C 109.5 . . ?
H35A C35 H35C 109.5 . . ?
H35B C35 H35C 109.5 . . ?
C34 C36 H36A 109.5 . . ?
C34 C36 H36B 109.5 . . ?
H36A C36 H36B 109.5 . . ?
C34 C36 H36C 109.5 . . ?
H36A C36 H36C 109.5 . . ?
H36B C36 H36C 109.5 . . ?
C35' C34' C30 116.1(5) . . ?
C35' C34' C36' 109.6(7) . . ?
C30 C34' C36' 106.7(6) . . ?
C35' C34' H34B 108.1 . . ?
C30 C34' H34B 108.1 . . ?
C36' C34' H34B 108.1 . . ?
C34' C35' H35D 109.5 . . ?
C34' C35' H35E 109.5 . . ?
H35D C35' H35E 109.5 . . ?
C34' C35' H35F 109.5 . . ?
H35D C35' H35F 109.5 . . ?
H35E C35' H35F 109.5 . . ?
C34' C36' H36D 109.5 . . ?
C34' C36' H36E 109.5 . . ?
H36D C36' H36E 109.5 . . ?
C34' C36' H36F 109.5 . . ?
H36D C36' H36F 109.5 . . ?
H36E C36' H36F 109.5 . . ?
N3 C37 C38 117.5(2) . . ?
N3 C37 C41 134.1(2) . . ?
C38 C37 C41 108.1(2) . . ?
N4 C38 C37 116.9(2) . . ?
N4 C38 C39 134.8(2) . . ?
C37 C38 C39 108.1(2) . . ?
C48 C39 C40 119.3(3) . . ?
C48 C39 C38 135.6(3) . . ?
C40 C39 C38 105.0(2) . . ?
C45 C40 C41 124.1(3) . . ?
C45 C40 C39 123.2(3) . . ?
C41 C40 C39 112.6(2) . . ?
C42 C41 C40 118.9(3) . . ?
C42 C41 C37 135.0(3) . . ?
C40 C41 C37 106.1(2) . . ?
C41 C42 C43 118.1(3) . . ?
C41 C42 H42A 120.9 . . ?
C43 C42 H42A 120.9 . . ?
C44 C43 C42 122.2(3) . . ?
C44 C43 H43A 118.9 . . ?
C42 C43 H43A 118.9 . . ?
C43 C44 C45 121.0(3) . . ?
C43 C44 H44A 119.5 . . ?
C45 C44 H44A 119.5 . . ?
C40 C45 C46 116.3(3) . . ?
C40 C45 C44 115.6(3) . . ?
C46 C45 C44 128.1(3) . . ?
C47 C46 C45 120.6(3) . . ?
C47 C46 H46A 119.7 . . ?
C45 C46 H46A 119.7 . . ?
C46 C47 C48 122.4(3) . . ?
C46 C47 H47A 118.8 . . ?
C48 C47 H47A 118.8 . . ?
C39 C48 C47 118.1(3) . . ?
C39 C48 H48A 121.0 . . ?
C47 C48 H48A 121.0 . . ?
C54 C49 C50 122.1(3) . . ?
C54 C49 N3 120.0(4) . . ?
C50 C49 N3 117.9(3) . . ?
C51 C50 C49 117.4(3) . . ?
C51 C50 C55 118.2(4) . . ?
C49 C50 C55 124.3(3) . . ?
C52 C51 C50 120.5(4) . . ?
C52 C51 H51A 119.8 . . ?
C50 C51 H51A 119.8 . . ?
C53 C52 C51 120.6(3) . . ?
C53 C52 H52A 119.7 . . ?
C51 C52 H52A 119.7 . . ?
C52 C53 C54 121.8(4) . . ?
C52 C53 H53A 119.1 . . ?
C54 C53 H53A 119.1 . . ?
C53 C54 C49 117.6(4) . . ?
C53 C54 C58 120.0(3) . . ?
C49 C54 C58 122.4(3) . . ?
C50 C55 C56 110.0(3) . . ?
C50 C55 C57 113.6(3) . . ?
C56 C55 C57 111.5(4) . . ?
C50 C55 H55A 107.1 . . ?
C56 C55 H55A 107.1 . . ?
C57 C55 H55A 107.1 . . ?
C55 C56 H56A 109.5 . . ?
C55 C56 H56B 109.5 . . ?
H56A C56 H56B 109.5 . . ?
C55 C56 H56C 109.5 . . ?
H56A C56 H56C 109.5 . . ?
H56B C56 H56C 109.5 . . ?
C55 C57 H57A 109.5 . . ?
C55 C57 H57B 109.5 . . ?
H57A C57 H57B 109.5 . . ?
C55 C57 H57C 109.5 . . ?
H57A C57 H57C 109.5 . . ?
H57B C57 H57C 109.5 . . ?
C54 C58 C60 111.3(4) . . ?
C54 C58 C59 113.4(3) . . ?
C60 C58 C59 108.0(4) . . ?
C54 C58 H58A 108.0 . . ?
C60 C58 H58A 108.0 . . ?
C59 C58 H58A 108.0 . . ?
C58 C59 H59A 109.5 . . ?
C58 C59 H59B 109.5 . . ?
H59A C59 H59B 109.5 . . ?
C58 C59 H59C 109.5 . . ?
H59A C59 H59C 109.5 . . ?
H59B C59 H59C 109.5 . . ?
C58 C60 H60A 109.5 . . ?
C58 C60 H60B 109.5 . . ?
H60A C60 H60B 109.5 . . ?
C58 C60 H60C 109.5 . . ?
H60A C60 H60C 109.5 . . ?
H60B C60 H60C 109.5 . . ?
C62 C61 C66 121.8(2) . . ?
C62 C61 N4 118.7(2) . . ?
C66 C61 N4 119.6(3) . . ?
C61 C62 C63 118.3(3) . . ?
C61 C62 C67 122.4(3) . . ?
C63 C62 C67 119.3(3) . . ?
C64 C63 C62 121.4(3) . . ?
C64 C63 H63A 119.3 . . ?
C62 C63 H63A 119.3 . . ?
C63 C64 C65 119.5(3) . . ?
C63 C64 H64A 120.3 . . ?
C65 C64 H64A 120.3 . . ?
C64 C65 C66 121.4(3) . . ?
C64 C65 H65A 119.3 . . ?
C66 C65 H65A 119.3 . . ?
C65 C66 C61 117.6(3) . . ?
C65 C66 C70 120.2(2) . . ?
C61 C66 C70 122.2(2) . . ?
C68 C67 C62 112.2(3) . . ?
C68 C67 C69 111.1(3) . . ?
C62 C67 C69 110.5(3) . . ?
C68 C67 H67A 107.6 . . ?
C62 C67 H67A 107.6 . . ?
C69 C67 H67A 107.6 . . ?
C67 C68 H68A 109.5 . . ?
C67 C68 H68B 109.5 . . ?
H68A C68 H68B 109.5 . . ?
C67 C68 H68C 109.5 . . ?
H68A C68 H68C 109.5 . . ?
H68B C68 H68C 109.5 . . ?
C67 C69 H69A 109.5 . . ?
C67 C69 H69B 109.5 . . ?
H69A C69 H69B 109.5 . . ?
C67 C69 H69C 109.5 . . ?
H69A C69 H69C 109.5 . . ?
H69B C69 H69C 109.5 . . ?
C66 C70 C71 113.2(3) . . ?
C66 C70 C72 111.5(3) . . ?
C71 C70 C72 109.7(3) . . ?
C66 C70 H70A 107.4 . . ?
C71 C70 H70A 107.4 . . ?
C72 C70 H70A 107.4 . . ?
C70 C71 H71A 109.5 . . ?
C70 C71 H71B 109.5 . . ?
H71A C71 H71B 109.5 . . ?
C70 C71 H71C 109.5 . . ?
H71A C71 H71C 109.5 . . ?
H71B C71 H71C 109.5 . . ?
C70 C72 H72A 109.5 . . ?
C70 C72 H72B 109.5 . . ?
H72A C72 H72B 109.5 . . ?
C70 C72 H72C 109.5 . . ?
H72A C72 H72C 109.5 . . ?
H72B C72 H72C 109.5 . . ?
N6 C73 O2 123.0(5) . . ?
N6 C73 N5 120.6(5) . . ?
O2 C73 N5 116.3(4) . . ?
N5 C74 C75 114.0(4) . . ?
N5 C74 C79 112.2(4) . . ?
C75 C74 C79 109.0(4) . . ?
N5 C74 H74A 107.1 . . ?
C75 C74 H74A 107.1 . . ?
C79 C74 H74A 107.1 . . ?
C74 C75 C76 110.2(4) . . ?
C74 C75 H75A 109.6 . . ?
C76 C75 H75A 109.6 . . ?
C74 C75 H75B 109.6 . . ?
C76 C75 H75B 109.6 . . ?
H75A C75 H75B 108.1 . . ?
C77 C76 C75 112.1(4) . . ?
C77 C76 H76A 109.2 . . ?
C75 C76 H76A 109.2 . . ?
C77 C76 H76B 109.2 . . ?
C75 C76 H76B 109.2 . . ?
H76A C76 H76B 107.9 . . ?
C76 C77 C78 110.9(4) . . ?
C76 C77 H77A 109.5 . . ?
C78 C77 H77A 109.5 . . ?
C76 C77 H77B 109.5 . . ?
C78 C77 H77B 109.5 . . ?
H77A C77 H77B 108.1 . . ?
C79 C78 C77 110.0(5) . . ?
C79 C78 H78A 109.7 . . ?
C77 C78 H78A 109.7 . . ?
C79 C78 H78B 109.7 . . ?
C77 C78 H78B 109.7 . . ?
H78A C78 H78B 108.2 . . ?
C78 C79 C74 111.2(5) . . ?
C78 C79 H79A 109.4 . . ?
C74 C79 H79A 109.4 . . ?
C78 C79 H79B 109.4 . . ?
C74 C79 H79B 109.4 . . ?
H79A C79 H79B 108.0 . . ?
N6 C80 C81 108.7(4) . . ?
N6 C80 C85 112.5(4) . . ?
C81 C80 C85 109.8(4) . . ?
N6 C80 H80A 108.6 . . ?
C81 C80 H80A 108.6 . . ?
C85 C80 H80A 108.6 . . ?
C82 C81 C80 112.8(4) . . ?
C82 C81 H81A 109.0 . . ?
C80 C81 H81A 109.0 . . ?
C82 C81 H81B 109.0 . . ?
C80 C81 H81B 109.0 . . ?
H81A C81 H81B 107.8 . . ?
C83 C82 C81 111.6(4) . . ?
C83 C82 H82A 109.3 . . ?
C81 C82 H82A 109.3 . . ?
C83 C82 H82B 109.3 . . ?
C81 C82 H82B 109.3 . . ?
H82A C82 H82B 108.0 . . ?
C82 C83 C84 110.4(4) . . ?
C82 C83 H83A 109.6 . . ?
C84 C83 H83A 109.6 . . ?
C82 C83 H83B 109.6 . . ?
C84 C83 H83B 109.6 . . ?
H83A C83 H83B 108.1 . . ?
C85 C84 C83 112.5(4) . . ?
C85 C84 H84A 109.1 . . ?
C83 C84 H84A 109.1 . . ?
C85 C84 H84B 109.1 . . ?
C83 C84 H84B 109.1 . . ?
H84A C84 H84B 107.8 . . ?
C84 C85 C80 112.7(4) . . ?
C84 C85 H85A 109.0 . . ?
C80 C85 H85A 109.0 . . ?
C84 C85 H85B 109.0 . . ?
C80 C85 H85B 109.0 . . ?
H85A C85 H85B 107.8 . . ?
N6' C73' O2' 118.4(7) . . ?
N6' C73' N5' 123.8(8) . . ?
O2' C73' N5' 117.6(6) . . ?
N5' C74' C75' 114.2(5) . . ?
N5' C74' C79' 113.2(5) . . ?
C75' C74' C79' 108.5(5) . . ?
N5' C74' H74B 106.8 . . ?
C75' C74' H74B 106.8 . . ?
C79' C74' H74B 106.8 . . ?
C74' C75' C76' 112.6(6) . . ?
C74' C75' H75C 109.1 . . ?
C76' C75' H75C 109.1 . . ?
C74' C75' H75D 109.1 . . ?
C76' C75' H75D 109.1 . . ?
H75C C75' H75D 107.8 . . ?
C75' C76' C77' 109.5(6) . . ?
C75' C76' H76C 109.8 . . ?
C77' C76' H76C 109.8 . . ?
C75' C76' H76D 109.8 . . ?
C77' C76' H76D 109.8 . . ?
H76C C76' H76D 108.2 . . ?
C76' C77' C78' 111.8(6) . . ?
C76' C77' H77C 109.3 . . ?
C78' C77' H77C 109.3 . . ?
C76' C77' H77D 109.3 . . ?
C78' C77' H77D 109.3 . . ?
H77C C77' H77D 107.9 . . ?
C79' C78' C77' 112.1(5) . . ?
C79' C78' H78C 109.2 . . ?
C77' C78' H78C 109.2 . . ?
C79' C78' H78D 109.2 . . ?
C77' C78' H78D 109.2 . . ?
H78C C78' H78D 107.9 . . ?
C78' C79' C74' 109.4(5) . . ?
C78' C79' H79C 109.8 . . ?
C74' C79' H79C 109.8 . . ?
C78' C79' H79D 109.8 . . ?
C74' C79' H79D 109.8 . . ?
H79C C79' H79D 108.2 . . ?
N6' C80' C81' 113.3(7) . . ?
N6' C80' C85' 110.4(6) . . ?
C81' C80' C85' 109.8(7) . . ?
N6' C80' H80B 107.7 . . ?
C81' C80' H80B 107.7 . . ?
C85' C80' H80B 107.7 . . ?
C80' C81' C82' 114.8(9) . . ?
C80' C81' H81C 108.6 . . ?
C82' C81' H81C 108.6 . . ?
C80' C81' H81D 108.6 . . ?
C82' C81' H81D 108.6 . . ?
H81C C81' H81D 107.5 . . ?
C81' C82' C83' 109.7(9) . . ?
C81' C82' H82C 109.7 . . ?
C83' C82' H82C 109.7 . . ?
C81' C82' H82D 109.7 . . ?
C83' C82' H82D 109.7 . . ?
H82C C82' H82D 108.2 . . ?
C84' C83' C82' 109.2(10) . . ?
C84' C83' H83C 109.8 . . ?
C82' C83' H83C 109.8 . . ?
C84' C83' H83D 109.8 . . ?
C82' C83' H83D 109.8 . . ?
H83C C83' H83D 108.3 . . ?
C83' C84' C85' 109.4(7) . . ?
C83' C84' H84C 109.8 . . ?
C85' C84' H84C 109.8 . . ?
C83' C84' H84D 109.8 . . ?
C85' C84' H84D 109.8 . . ?
H84C C84' H84D 108.2 . . ?
C84' C85' C80' 113.3(8) . . ?
C84' C85' H85C 108.9 . . ?
C80' C85' H85C 108.9 . . ?
C84' C85' H85D 108.9 . . ?
C80' C85' H85D 108.9 . . ?
H85C C85' H85D 107.7 . . ?
C2S C1S H1SA 109.5 . . ?
C2S C1S H1SB 109.5 . . ?
H1SA C1S H1SB 109.5 . . ?
C2S C1S H1SC 109.5 . . ?
H1SA C1S H1SC 109.5 . . ?
H1SB C1S H1SC 109.5 . . ?
C1S C2S C3S 114.2(4) . . ?
C1S C2S H2SA 108.7 . . ?
C3S C2S H2SA 108.7 . . ?
C1S C2S H2SB 108.7 . . ?
C3S C2S H2SB 108.7 . . ?
H2SA C2S H2SB 107.6 . . ?
C4S C3S C2S 119.8(5) . . ?
C4S' C3S C2S 133.1(7) . . ?
C4S C3S H3SA 107.4 . . ?
C2S C3S H3SA 107.4 . . ?
C4S C3S H3SB 107.4 . . ?
C2S C3S H3SB 107.4 . . ?
H3SA C3S H3SB 106.9 . . ?
C4S' C3S H3SC 104.0 . . ?
C2S C3S H3SC 104.0 . . ?
C4S' C3S H3SD 104.0 . . ?
C2S C3S H3SD 104.0 . . ?
H3SC C3S H3SD 105.4 . . ?
C3S C4S C5S 116.9(4) . . ?
C3S C4S H4SA 108.1 . . ?
C5S C4S H4SA 108.1 . . ?
C3S C4S H4SB 108.1 . . ?
C5S C4S H4SB 108.1 . . ?
H4SA C4S H4SB 107.3 . . ?
C3S C4S' C5S 116.8(6) . . ?
C3S C4S' H4SC 108.1 . . ?
C5S C4S' H4SC 108.1 . . ?
C3S C4S' H4SD 108.1 . . ?
C5S C4S' H4SD 108.1 . . ?
H4SC C4S' H4SD 107.3 . . ?
C6S C5S C4S' 115.6(8) . . ?
C6S C5S C4S 116.4(4) . . ?
C6S C5S H5SA 108.2 . . ?
C4S C5S H5SA 108.2 . . ?
C6S C5S H5SB 108.2 . . ?
C4S C5S H5SB 108.2 . . ?
H5SA C5S H5SB 107.3 . . ?
C6S C5S H5SC 108.4 . . ?
C4S' C5S H5SC 108.4 . . ?
C6S C5S H5SD 108.4 . . ?
C4S' C5S H5SD 108.4 . . ?
H5SC C5S H5SD 107.4 . . ?
C5S C6S H6SA 109.5 . . ?
C5S C6S H6SB 109.5 . . ?
H6SA C6S H6SB 109.5 . . ?
C5S C6S H6SC 109.5 . . ?
H6SA C6S H6SC 109.5 . . ?
H6SB C6S H6SC 109.5 . . ?
C8S C7S H7SA 109.5 . . ?
C8S C7S H7SB 109.5 . . ?
H7SA C7S H7SB 109.5 . . ?
C8S C7S H7SC 109.5 . . ?
H7SA C7S H7SC 109.5 . . ?
H7SB C7S H7SC 109.5 . . ?
C9S C8S C7S 116.1(9) . . ?
C9S C8S H8SA 108.3 . . ?
C7S C8S H8SA 108.3 . . ?
C9S C8S H8SB 108.3 . . ?
C7S C8S H8SB 108.3 . . ?
H8SA C8S H8SB 107.4 . . ?
C10S C9S C8S 114.6(8) . . ?
C10S C9S H9SA 108.6 . . ?
C8S C9S H9SA 108.6 . . ?
C10S C9S H9SB 108.6 . . ?
C8S C9S H9SB 108.6 . . ?
H9SA C9S H9SB 107.6 . . ?
C9S C10S C11S 119.0(8) . . ?
C9S C10S H10B 107.6 . . ?
C11S C10S H10B 107.6 . . ?
C9S C10S H10E 107.6 . . ?
C11S C10S H10E 107.6 . . ?
H10B C10S H10E 107.0 . . ?
C10S C11S C12S 108.3(7) . . ?
C10S C11S H11B 110.0 . . ?
C12S C11S H11B 110.0 . . ?
C10S C11S H11C 110.0 . . ?
C12S C11S H11C 110.0 . . ?
H11B C11S H11C 108.4 . . ?
C11S C12S H12B 109.5 . . ?
C11S C12S H12C 109.5 . . ?
H12B C12S H12C 109.5 . . ?
C11S C12S H12D 109.5 . . ?
H12B C12S H12D 109.5 . . ?
H12C C12S H12D 109.5 . . ?
C8Q C7Q H7QA 109.5 . . ?
C8Q C7Q H7QB 109.5 . . ?
H7QA C7Q H7QB 109.5 . . ?
C8Q C7Q H7QC 109.5 . . ?
H7QA C7Q H7QC 109.5 . . ?
H7QB C7Q H7QC 109.5 . . ?
C7Q C8Q C9Q 103.4(18) . . ?
C7Q C8Q H8QA 111.1 . . ?
C9Q C8Q H8QA 111.1 . . ?
C7Q C8Q H8QB 111.1 . . ?
C9Q C8Q H8QB 111.1 . . ?
H8QA C8Q H8QB 109.0 . . ?
C8Q C9Q C10Q 117.1(16) . . ?
C8Q C9Q H9QA 108.0 . . ?
C10Q C9Q H9QA 108.0 . . ?
C8Q C9Q H9QB 108.0 . . ?
C10Q C9Q H9QB 108.0 . . ?
H9QA C9Q H9QB 107.3 . . ?
C11Q C10Q C9Q 118.5(17) . . ?
C11Q C10Q H10C 107.7 . . ?
C9Q C10Q H10C 107.7 . . ?
C11Q C10Q H10D 107.7 . . ?
C9Q C10Q H10D 107.7 . . ?
H10C C10Q H10D 107.1 . . ?
C12Q C11Q C10Q 117.4(16) . . ?
C12Q C11Q H11D 107.9 . . ?
C10Q C11Q H11D 107.9 . . ?
C12Q C11Q H11E 107.9 . . ?
C10Q C11Q H11E 107.9 . . ?
H11D C11Q H11E 107.2 . . ?
C11Q C12Q H12E 109.5 . . ?
C11Q C12Q H12F 109.5 . . ?
H12E C12Q H12F 109.5 . . ?
C11Q C12Q H12G 109.5 . . ?
H12E C12Q H12G 109.5 . . ?
H12F C12Q H12G 109.5 . . ?
C14S C13S H13A 109.5 . . ?
C14S C13S H13B 109.5 . . ?
H13A C13S H13B 109.5 . . ?
C14S C13S H13C 109.5 . . ?
H13A C13S H13C 109.5 . . ?
H13B C13S H13C 109.5 . . ?
C15S C14S C19S 120.0 . . ?
C15S C14S C13S 117.8(17) . . ?
C19S C14S C13S 118.3(18) . . ?
C14S C15S C16S 120.0 . . ?
C14S C15S H15B 120.0 . . ?
C16S C15S H15B 120.0 . . ?
C15S C16S C17S 120.0 . . ?
C15S C16S H16B 120.0 . . ?
C17S C16S H16B 120.0 . . ?
C16S C17S C18S 120.0 . . ?
C16S C17S H17B 120.0 . . ?
C18S C17S H17B 120.0 . . ?
C19S C18S C17S 120.0 . . ?
C19S C18S H18A 120.0 . . ?
C17S C18S H18A 120.0 . . ?
C18S C19S C14S 120.0 . . ?
C18S C19S H19B 120.0 . . ?
C14S C19S H19B 120.0 . . ?
C14Q C13Q H13D 109.5 . . ?
C14Q C13Q H13E 109.5 . . ?
H13D C13Q H13E 109.5 . . ?
C14Q C13Q H13F 109.5 . . ?
H13D C13Q H13F 109.5 . . ?
H13E C13Q H13F 109.5 . . ?
C15Q C14Q C13Q 150(3) . . ?
C15Q C14Q H14A 99.2 . . ?
C13Q C14Q H14A 99.2 . . ?
C15Q C14Q H14B 99.2 . . ?
C13Q C14Q H14B 99.2 . . ?
H14A C14Q H14B 104.0 . . ?
C16Q C15Q C14Q 91.4(10) . . ?
C16Q C15Q H15C 113.4 . . ?
C14Q C15Q H15C 113.4 . . ?
C16Q C15Q H15D 113.4 . . ?
C14Q C15Q H15D 113.4 . . ?
H15C C15Q H15D 110.7 . . ?
C17Q C16Q C15Q 113.9(13) . . ?
C17Q C16Q H16C 108.8 . . ?
C15Q C16Q H16C 108.8 . . ?
C17Q C16Q H16D 108.8 . . ?
C15Q C16Q H16D 108.8 . . ?
H16C C16Q H16D 107.7 . . ?
C18Q C17Q C16Q 162(2) . . ?
C18Q C17Q H17C 95.6 . . ?
C16Q C17Q H17C 95.6 . . ?
C18Q C17Q H17D 95.6 . . ?
C16Q C17Q H17D 95.6 . . ?
H17C C17Q H17D 103.3 . . ?
C17Q C18Q H18B 109.5 . . ?
C17Q C18Q H18C 109.5 . . ?
H18B C18Q H18C 109.5 . . ?
C17Q C18Q H18D 109.5 . . ?
H18B C18Q H18D 109.5 . . ?
H18C C18Q H18D 109.5 . . ?

loop_
_geom_bond_atom_site_label_1
_geom_bond_atom_site_label_2
_geom_bond_distance
_geom_bond_site_symmetry_2
_geom_bond_publ_flag
Al1 O2 1.579(4) . ?
Al1 O1 1.6823(19) . ?
Al1 N1 1.914(2) . ?
Al1 N2 1.930(2) . ?
Al1 N5' 2.066(8) . ?
Al1 Al2 2.8810(11) . ?
Al2 O2' 1.464(5) . ?
Al2 O1 1.691(2) . ?
Al2 N3 1.919(2) . ?
Al2 N4 1.930(2) . ?
Al2 N5 2.060(5) . ?
O2 C73 1.343(6) . ?
O2' C73' 1.338(9) . ?
N1 C1 1.339(3) . ?
N1 C13 1.452(4) . ?
N2 C2 1.341(3) . ?
N2 C25 1.445(3) . ?
N3 C37 1.341(4) . ?
N3 C49 1.447(4) . ?
N4 C38 1.336(3) . ?
N4 C61 1.454(3) . ?
N5 C73 1.413(6) . ?
N5 C74 1.488(6) . ?
N6 C73 1.280(6) . ?
N6 C80 1.456(6) . ?
N5' C73' 1.420(10) . ?
N5' C74' 1.465(8) . ?
N6' C73' 1.285(10) . ?
N6' C80' 1.460(10) . ?
C1 C2 1.427(4) . ?
C1 C5 1.465(4) . ?
C2 C3 1.460(4) . ?
C3 C12 1.374(4) . ?
C3 C4 1.422(4) . ?
C4 C9 1.396(4) . ?
C4 C5 1.417(4) . ?
C5 C6 1.373(4) . ?
C6 C7 1.421(4) . ?
C6 H6A 0.9500 . ?
C7 C8 1.368(5) . ?
C7 H7A 0.9500 . ?
C8 C9 1.410(5) . ?
C8 H8A 0.9500 . ?
C9 C10 1.410(5) . ?
C10 C11 1.376(6) . ?
C10 H10A 0.9500 . ?
C11 C12 1.424(5) . ?
C11 H11A 0.9500 . ?
C12 H12A 0.9500 . ?
C13 C18 1.404(4) . ?
C13 C14 1.415(5) . ?
C14 C15 1.396(4) . ?
C14 C19 1.514(4) . ?
C15 C16 1.391(5) . ?
C15 H15A 0.9500 . ?
C16 C17 1.375(5) . ?
C16 H16A 0.9500 . ?
C17 C18 1.392(4) . ?
C17 H17A 0.9500 . ?
C18 C22 1.509(5) . ?
C19 C20 1.503(5) . ?
C19 C21 1.525(5) . ?
C19 H19A 1.0000 . ?
C20 H20A 0.9800 . ?
C20 H20B 0.9800 . ?
C20 H20C 0.9800 . ?
C21 H21A 0.9800 . ?
C21 H21B 0.9800 . ?
C21 H21C 0.9800 . ?
C22 C24 1.536(5) . ?
C22 C23 1.545(6) . ?
C22 H22A 1.0000 . ?
C23 H23A 0.9800 . ?
C23 H23B 0.9800 . ?
C23 H23C 0.9800 . ?
C24 H24A 0.9800 . ?
C24 H24B 0.9800 . ?
C24 H24C 0.9800 . ?
C25 C30 1.391(4) . ?
C25 C26 1.402(4) . ?
C26 C27 1.394(4) . ?
C26 C31 1.527(4) . ?
C27 C28 1.373(5) . ?
C27 H27A 0.9500 . ?
C28 C29 1.369(4) . ?
C28 H28A 0.9500 . ?
C29 C30 1.402(4) . ?
C29 H29A 0.9500 . ?
C30 C34' 1.526(4) . ?
C30 C34 1.531(5) . ?
C31 C32 1.492(5) . ?
C31 C33' 1.519(5) . ?
C31 C33 1.552(4) . ?
C31 H31A 1.0000 . ?
C31 H31B 1.0000 . ?
C32 H32A 0.9800 . ?
C32 H32B 0.9800 . ?
C32 H32C 0.9800 . ?
C33 H33A 0.9800 . ?
C33 H33B 0.9800 . ?
C33 H33C 0.9800 . ?
C33' H33D 0.9800 . ?
C33' H33E 0.9800 . ?
C33' H33F 0.9800 . ?
C34 C35 1.527(5) . ?
C34 C36 1.530(5) . ?
C34 H34A 1.0000 . ?
C35 H35A 0.9800 . ?
C35 H35B 0.9800 . ?
C35 H35C 0.9800 . ?
C36 H36A 0.9800 . ?
C36 H36B 0.9800 . ?
C36 H36C 0.9800 . ?
C34' C35' 1.518(4) . ?
C34' C36' 1.531(5) . ?
C34' H34B 1.0000 . ?
C35' H35D 0.9800 . ?
C35' H35E 0.9800 . ?
C35' H35F 0.9800 . ?
C36' H36D 0.9800 . ?
C36' H36E 0.9800 . ?
C36' H36F 0.9800 . ?
C37 C38 1.443(4) . ?
C37 C41 1.459(4) . ?
C38 C39 1.470(4) . ?
C39 C48 1.368(4) . ?
C39 C40 1.424(4) . ?
C40 C45 1.402(4) . ?
C40 C41 1.404(4) . ?
C41 C42 1.390(4) . ?
C42 C43 1.421(4) . ?
C42 H42A 0.9500 . ?
C43 C44 1.372(5) . ?
C43 H43A 0.9500 . ?
C44 C45 1.423(4) . ?
C44 H44A 0.9500 . ?
C45 C46 1.409(4) . ?
C46 C47 1.383(5) . ?
C46 H46A 0.9500 . ?
C47 C48 1.423(4) . ?
C47 H47A 0.9500 . ?
C48 H48A 0.9500 . ?
C49 C54 1.397(5) . ?
C49 C50 1.417(5) . ?
C50 C51 1.407(4) . ?
C50 C55 1.522(5) . ?
C51 C52 1.388(6) . ?
C51 H51A 0.9500 . ?
C52 C53 1.365(6) . ?
C52 H52A 0.9500 . ?
C53 C54 1.396(4) . ?
C53 H53A 0.9500 . ?
C54 C58 1.502(6) . ?
C55 C56 1.523(5) . ?
C55 C57 1.531(6) . ?
C55 H55A 1.0000 . ?
C56 H56A 0.9800 . ?
C56 H56B 0.9800 . ?
C56 H56C 0.9800 . ?
C57 H57A 0.9800 . ?
C57 H57B 0.9800 . ?
C57 H57C 0.9800 . ?
C58 C60 1.525(5) . ?
C58 C59 1.559(7) . ?
C58 H58A 1.0000 . ?
C59 H59A 0.9800 . ?
C59 H59B 0.9800 . ?
C59 H59C 0.9800 . ?
C60 H60A 0.9800 . ?
C60 H60B 0.9800 . ?
C60 H60C 0.9800 . ?
C61 C62 1.386(4) . ?
C61 C66 1.404(4) . ?
C62 C63 1.399(4) . ?
C62 C67 1.532(4) . ?
C63 C64 1.370(4) . ?
C63 H63A 0.9500 . ?
C64 C65 1.387(5) . ?
C64 H64A 0.9500 . ?
C65 C66 1.397(4) . ?
C65 H65A 0.9500 . ?
C66 C70 1.509(4) . ?
C67 C68 1.503(5) . ?
C67 C69 1.539(5) . ?
C67 H67A 1.0000 . ?
C68 H68A 0.9800 . ?
C68 H68B 0.9800 . ?
C68 H68C 0.9800 . ?
C69 H69A 0.9800 . ?
C69 H69B 0.9800 . ?
C69 H69C 0.9800 . ?
C70 C71 1.520(4) . ?
C70 C72 1.527(5) . ?
C70 H70A 1.0000 . ?
C71 H71A 0.9800 . ?
C71 H71B 0.9800 . ?
C71 H71C 0.9800 . ?
C72 H72A 0.9800 . ?
C72 H72B 0.9800 . ?
C72 H72C 0.9800 . ?
C74 C75 1.535(4) . ?
C74 C79 1.537(4) . ?
C74 H74A 1.0000 . ?
C75 C76 1.540(4) . ?
C75 H75A 0.9900 . ?
C75 H75B 0.9900 . ?
C76 C77 1.528(4) . ?
C76 H76A 0.9900 . ?
C76 H76B 0.9900 . ?
C77 C78 1.533(4) . ?
C77 H77A 0.9900 . ?
C77 H77B 0.9900 . ?
C78 C79 1.527(4) . ?
C78 H78A 0.9900 . ?
C78 H78B 0.9900 . ?
C79 H79A 0.9900 . ?
C79 H79B 0.9900 . ?
C80 C81 1.527(4) . ?
C80 C85 1.533(4) . ?
C80 H80A 1.0000 . ?
C81 C82 1.524(4) . ?
C81 H81A 0.9900 . ?
C81 H81B 0.9900 . ?
C82 C83 1.523(4) . ?
C82 H82A 0.9900 . ?
C82 H82B 0.9900 . ?
C83 C84 1.530(4) . ?
C83 H83A 0.9900 . ?
C83 H83B 0.9900 . ?
C84 C85 1.528(4) . ?
C84 H84A 0.9900 . ?
C84 H84B 0.9900 . ?
C85 H85A 0.9900 . ?
C85 H85B 0.9900 . ?
C74' C75' 1.530(5) . ?
C74' C79' 1.532(4) . ?
C74' H74B 1.0000 . ?
C75' C76' 1.531(5) . ?
C75' H75C 0.9900 . ?
C75' H75D 0.9900 . ?
C76' C77' 1.534(5) . ?
C76' H76C 0.9900 . ?
C76' H76D 0.9900 . ?
C77' C78' 1.534(5) . ?
C77' H77C 0.9900 . ?
C77' H77D 0.9900 . ?
C78' C79' 1.529(4) . ?
C78' H78C 0.9900 . ?
C78' H78D 0.9900 . ?
C79' H79C 0.9900 . ?
C79' H79D 0.9900 . ?
C80' C81' 1.523(5) . ?
C80' C85' 1.528(5) . ?
C80' H80B 1.0000 . ?
C81' C82' 1.525(5) . ?
C81' H81C 0.9900 . ?
C81' H81D 0.9900 . ?
C82' C83' 1.530(5) . ?
C82' H82C 0.9900 . ?
C82' H82D 0.9900 . ?
C83' C84' 1.525(5) . ?
C83' H83C 0.9900 . ?
C83' H83D 0.9900 . ?
C84' C85' 1.527(5) . ?
C84' H84C 0.9900 . ?
C84' H84D 0.9900 . ?
C85' H85C 0.9900 . ?
C85' H85D 0.9900 . ?
C1S C2S 1.515(4) . ?
C1S H1SA 0.9800 . ?
C1S H1SB 0.9800 . ?
C1S H1SC 0.9800 . ?
C2S C3S 1.517(4) . ?
C2S H2SA 0.9900 . ?
C2S H2SB 0.9900 . ?
C3S C4S 1.495(4) . ?
C3S C4S' 1.516(5) . ?
C3S H3SA 0.9900 . ?
C3S H3SB 0.9900 . ?
C3S H3SC 0.9900 . ?
C3S H3SD 0.9900 . ?
C4S C5S 1.536(4) . ?
C4S H4SA 0.9900 . ?
C4S H4SB 0.9900 . ?
C4S' C5S 1.517(5) . ?
C4S' H4SC 0.9900 . ?
C4S' H4SD 0.9900 . ?
C5S C6S 1.513(4) . ?
C5S H5SA 0.9900 . ?
C5S H5SB 0.9900 . ?
C5S H5SC 0.9900 . ?
C5S H5SD 0.9900 . ?
C6S H6SA 0.9800 . ?
C6S H6SB 0.9800 . ?
C6S H6SC 0.9800 . ?
C7S C8S 1.526(5) . ?
C7S H7SA 0.9800 . ?
C7S H7SB 0.9800 . ?
C7S H7SC 0.9800 . ?
C8S C9S 1.526(5) . ?
C8S H8SA 0.9900 . ?
C8S H8SB 0.9900 . ?
C9S C10S 1.517(5) . ?
C9S H9SA 0.9900 . ?
C9S H9SB 0.9900 . ?
C10S C11S 1.525(5) . ?
C10S H10B 0.9900 . ?
C10S H10E 0.9900 . ?
C11S C12S 1.530(5) . ?
C11S H11B 0.9900 . ?
C11S H11C 0.9900 . ?
C12S H12B 0.9800 . ?
C12S H12C 0.9800 . ?
C12S H12D 0.9800 . ?
C7Q C8Q 1.528(5) . ?
C7Q H7QA 0.9800 . ?
C7Q H7QB 0.9800 . ?
C7Q H7QC 0.9800 . ?
C8Q C9Q 1.530(5) . ?
C8Q H8QA 0.9900 . ?
C8Q H8QB 0.9900 . ?
C9Q C10Q 1.531(5) . ?
C9Q H9QA 0.9900 . ?
C9Q H9QB 0.9900 . ?
C10Q C11Q 1.527(5) . ?
C10Q H10C 0.9900 . ?
C10Q H10D 0.9900 . ?
C11Q C12Q 1.527(5) . ?
C11Q H11D 0.9900 . ?
C11Q H11E 0.9900 . ?
C12Q H12E 0.9800 . ?
C12Q H12F 0.9800 . ?
C12Q H12G 0.9800 . ?
C13S C14S 1.506(5) . ?
C13S H13A 0.9800 . ?
C13S H13B 0.9800 . ?
C13S H13C 0.9800 . ?
C14S C15S 1.3900 . ?
C14S C19S 1.3900 . ?
C15S C16S 1.3900 . ?
C15S H15B 0.9500 . ?
C16S C17S 1.3900 . ?
C16S H16B 0.9500 . ?
C17S C18S 1.3900 . ?
C17S H17B 0.9500 . ?
C18S C19S 1.3900 . ?
C18S H18A 0.9500 . ?
C19S H19B 0.9500 . ?
C13Q C14Q 1.532(5) . ?
C13Q H13D 0.9800 . ?
C13Q H13E 0.9800 . ?
C13Q H13F 0.9800 . ?
C14Q C15Q 1.532(5) . ?
C14Q H14A 0.9900 . ?
C14Q H14B 0.9900 . ?
C15Q C16Q 1.527(5) . ?
C15Q H15C 0.9900 . ?
C15Q H15D 0.9900 . ?
C16Q C17Q 1.526(5) . ?
C16Q H16C 0.9900 . ?
C16Q H16D 0.9900 . ?
C17Q C18Q 1.521(5) . ?
C17Q H17C 0.9900 . ?
C17Q H17D 0.9900 . ?
C18Q H18B 0.9800 . ?
C18Q H18C 0.9800 . ?
C18Q H18D 0.9800 . ?

loop_
_geom_hbond_atom_site_label_D
_geom_hbond_atom_site_label_H
_geom_hbond_atom_site_label_A
_geom_hbond_distance_DH
_geom_hbond_distance_HA
_geom_hbond_distance_DA
_geom_hbond_angle_DHA
_geom_hbond_site_symmetry_A
_geom_hbond_publ_flag
C79^a H79B^a N6^a 0.99 2.55 3.073(7) 112.8 . yes
C75'^b H75C^b N6'^b 0.99 2.52 3.040(11) 112.5 . yes

loop_
_geom_torsion_atom_site_label_1
_geom_torsion_atom_site_label_2
_geom_torsion_atom_site_label_3
_geom_torsion_atom_site_label_4
_geom_torsion
_geom_torsion_site_symmetry_1
_geom_torsion_site_symmetry_2
_geom_torsion_site_symmetry_3
_geom_torsion_site_symmetry_4
_geom_torsion_publ_flag
O2 Al1 O1 Al2 -17.8(2) . . . . ?
N1 Al1 O1 Al2 -141.41(14) . . . . ?
N2 Al1 O1 Al2 114.72(13) . . . . ?
N5' Al1 O1 Al2 -6.8(2) . . . . ?
O2' Al2 O1 Al1 -21.5(3) . . . . ?
N3 Al2 O1 Al1 -142.59(15) . . . . ?
N4 Al2 O1 Al1 116.82(14) . . . . ?
N5 Al2 O1 Al1 -6.49(19) . . . . ?
O1 Al1 O2 C73 32.4(5) . . . . ?
N1 Al1 O2 C73 161.3(5) . . . . ?
N2 Al1 O2 C73 -105.0(5) . . . . ?
Al2 Al1 O2 C73 23.1(5) . . . . ?
O1 Al2 O2' C73' 44.8(7) . . . . ?
N3 Al2 O2' C73' 169.8(6) . . . . ?
N4 Al2 O2' C73' -95.6(6) . . . . ?
Al1 Al2 O2' C73' 33.8(6) . . . . ?
C13 N1 C1 C2 -158.3(3) . . . . ?
Al1 N1 C1 C2 9.7(3) . . . . ?
C13 N1 C1 C5 18.0(5) . . . . ?
Al1 N1 C1 C5 -174.0(3) . . . . ?
C25 N2 C2 C1 166.6(2) . . . . ?
Al1 N2 C2 C1 -9.1(3) . . . . ?
C25 N2 C2 C3 -9.3(4) . . . . ?
Al1 N2 C2 C3 175.1(3) . . . . ?
N1 C1 C2 N2 -0.4(4) . . . . ?
C5 C1 C2 N2 -177.5(2) . . . . ?
N1 C1 C2 C3 176.5(3) . . . . ?
C5 C1 C2 C3 -0.6(3) . . . . ?
N2 C2 C3 C12 -2.6(6) . . . . ?
C1 C2 C3 C12 -178.8(3) . . . . ?
N2 C2 C3 C4 177.4(3) . . . . ?
C1 C2 C3 C4 1.2(3) . . . . ?
C12 C3 C4 C9 -0.8(4) . . . . ?
C2 C3 C4 C9 179.2(3) . . . . ?
C12 C3 C4 C5 178.6(3) . . . . ?
C2 C3 C4 C5 -1.4(3) . . . . ?
C9 C4 C5 C6 0.2(4) . . . . ?
C3 C4 C5 C6 -179.2(3) . . . . ?
C9 C4 C5 C1 -179.6(3) . . . . ?
C3 C4 C5 C1 1.0(3) . . . . ?
N1 C1 C5 C6 3.6(6) . . . . ?
C2 C1 C5 C6 -179.9(4) . . . . ?
N1 C1 C5 C4 -176.7(3) . . . . ?
C2 C1 C5 C4 -0.2(3) . . . . ?
C4 C5 C6 C7 -0.9(5) . . . . ?
C1 C5 C6 C7 178.8(3) . . . . ?
C5 C6 C7 C8 0.7(5) . . . . ?
C6 C7 C8 C9 0.4(5) . . . . ?
C5 C4 C9 C10 179.4(3) . . . . ?
C3 C4 C9 C10 -1.2(4) . . . . ?
C5 C4 C9 C8 0.8(4) . . . . ?
C3 C4 C9 C8 -179.8(3) . . . . ?
C7 C8 C9 C4 -1.1(5) . . . . ?
C7 C8 C9 C10 -179.5(3) . . . . ?
C4 C9 C10 C11 2.1(5) . . . . ?
C8 C9 C10 C11 -179.5(3) . . . . ?
C9 C10 C11 C12 -1.0(6) . . . . ?
C4 C3 C12 C11 1.9(4) . . . . ?
C2 C3 C12 C11 -178.1(3) . . . . ?
C10 C11 C12 C3 -1.0(5) . . . . ?
C1 N1 C13 C18 -117.8(3) . . . . ?
Al1 N1 C13 C18 77.7(4) . . . . ?
C1 N1 C13 C14 63.7(4) . . . . ?
Al1 N1 C13 C14 -100.8(3) . . . . ?
C18 C13 C14 C15 2.4(4) . . . . ?
N1 C13 C14 C15 -179.0(3) . . . . ?
C18 C13 C14 C19 -174.8(3) . . . . ?
N1 C13 C14 C19 3.7(4) . . . . ?
C13 C14 C15 C16 -1.9(5) . . . . ?
C19 C14 C15 C16 175.5(3) . . . . ?
C14 C15 C16 C17 0.6(6) . . . . ?
C15 C16 C17 C18 0.3(6) . . . . ?
C16 C17 C18 C13 0.2(5) . . . . ?
C16 C17 C18 C22 177.9(3) . . . . ?
C14 C13 C18 C17 -1.6(4) . . . . ?
N1 C13 C18 C17 179.9(3) . . . . ?
C14 C13 C18 C22 -179.3(3) . . . . ?
N1 C13 C18 C22 2.2(4) . . . . ?
C15 C14 C19 C20 -72.6(4) . . . . ?
C13 C14 C19 C20 104.6(4) . . . . ?
C15 C14 C19 C21 53.2(4) . . . . ?
C13 C14 C19 C21 -129.6(3) . . . . ?
C17 C18 C22 C24 -68.2(4) . . . . ?
C13 C18 C22 C24 109.4(3) . . . . ?
C17 C18 C22 C23 53.8(4) . . . . ?
C13 C18 C22 C23 -128.6(3) . . . . ?
C2 N2 C25 C30 95.9(3) . . . . ?
Al1 N2 C25 C30 -89.9(3) . . . . ?
C2 N2 C25 C26 -81.1(3) . . . . ?
Al1 N2 C25 C26 93.0(3) . . . . ?
C30 C25 C26 C27 -1.7(5) . . . . ?
N2 C25 C26 C27 175.2(3) . . . . ?
C30 C25 C26 C31 177.7(3) . . . . ?
N2 C25 C26 C31 -5.3(4) . . . . ?
C25 C26 C27 C28 1.0(5) . . . . ?
C31 C26 C27 C28 -178.4(3) . . . . ?
C26 C27 C28 C29 0.0(6) . . . . ?
C27 C28 C29 C30 -0.4(6) . . . . ?
C26 C25 C30 C29 1.4(5) . . . . ?
N2 C25 C30 C29 -175.6(3) . . . . ?
C26 C25 C30 C34' -172.3(5) . . . . ?
N2 C25 C30 C34' 10.7(6) . . . . ?
C26 C25 C30 C34 167.9(5) . . . . ?
N2 C25 C30 C34 -9.0(6) . . . . ?
C28 C29 C30 C25 -0.3(6) . . . . ?
C28 C29 C30 C34' 173.8(5) . . . . ?
C28 C29 C30 C34 -166.1(6) . . . . ?
C27 C26 C31 C32 78.5(4) . . . . ?
C25 C26 C31 C32 -101.0(3) . . . . ?
C27 C26 C31 C33' -82.0(8) . . . . ?
C25 C26 C31 C33' 98.6(8) . . . . ?
C27 C26 C31 C33 -40.0(4) . . . . ?
C25 C26 C31 C33 140.5(4) . . . . ?
C25 C30 C34 C35 113.4(8) . . . . ?
C29 C30 C34 C35 -80.8(10) . . . . ?
C25 C30 C34 C36 -126.2(10) . . . . ?
C29 C30 C34 C36 39.6(13) . . . . ?
C25 C30 C34' C35' 132.1(6) . . . . ?
C29 C30 C34' C35' -41.6(9) . . . . ?
C25 C30 C34' C36' -105.4(7) . . . . ?
C29 C30 C34' C36' 80.9(9) . . . . ?
C49 N3 C37 C38 -156.4(3) . . . . ?
Al2 N3 C37 C38 8.2(4) . . . . ?
C49 N3 C37 C41 16.6(6) . . . . ?
Al2 N3 C37 C41 -178.7(3) . . . . ?
C61 N4 C38 C37 167.0(3) . . . . ?
Al2 N4 C38 C37 -5.0(3) . . . . ?
C61 N4 C38 C39 -7.0(5) . . . . ?
Al2 N4 C38 C39 -179.0(3) . . . . ?
N3 C37 C38 N4 -2.3(5) . . . . ?
C41 C37 C38 N4 -177.0(3) . . . . ?
N3 C37 C38 C39 173.3(3) . . . . ?
C41 C37 C38 C39 -1.5(4) . . . . ?
N4 C38 C39 C48 -2.6(6) . . . . ?
C37 C38 C39 C48 -177.0(3) . . . . ?
N4 C38 C39 C40 175.2(3) . . . . ?
C37 C38 C39 C40 0.8(3) . . . . ?
C48 C39 C40 C45 -1.0(4) . . . . ?
C38 C39 C40 C45 -179.2(3) . . . . ?
C48 C39 C40 C41 178.4(3) . . . . ?
C38 C39 C40 C41 0.2(3) . . . . ?
C45 C40 C41 C42 -0.7(5) . . . . ?
C39 C40 C41 C42 179.9(3) . . . . ?
C45 C40 C41 C37 178.3(3) . . . . ?
C39 C40 C41 C37 -1.1(4) . . . . ?
N3 C37 C41 C42 6.8(7) . . . . ?
C38 C37 C41 C42 -179.7(4) . . . . ?
N3 C37 C41 C40 -171.9(4) . . . . ?
C38 C37 C41 C40 1.6(4) . . . . ?
C40 C41 C42 C43 -0.3(5) . . . . ?
C37 C41 C42 C43 -178.9(3) . . . . ?
C41 C42 C43 C44 0.2(5) . . . . ?
C42 C43 C44 C45 1.0(5) . . . . ?
C41 C40 C45 C46 -178.3(3) . . . . ?
C39 C40 C45 C46 1.1(4) . . . . ?
C41 C40 C45 C44 1.8(4) . . . . ?
C39 C40 C45 C44 -178.9(3) . . . . ?
C43 C44 C45 C40 -1.9(4) . . . . ?
C43 C44 C45 C46 178.1(3) . . . . ?
C40 C45 C46 C47 -0.4(5) . . . . ?
C44 C45 C46 C47 179.6(3) . . . . ?
C45 C46 C47 C48 -0.4(5) . . . . ?
C40 C39 C48 C47 0.1(4) . . . . ?
C38 C39 C48 C47 177.7(3) . . . . ?
C46 C47 C48 C39 0.6(5) . . . . ?
C37 N3 C49 C54 -122.1(4) . . . . ?
Al2 N3 C49 C54 77.5(4) . . . . ?
C37 N3 C49 C50 58.8(4) . . . . ?
Al2 N3 C49 C50 -101.6(4) . . . . ?
C54 C49 C50 C51 2.2(4) . . . . ?
N3 C49 C50 C51 -178.8(3) . . . . ?
C54 C49 C50 C55 -172.7(3) . . . . ?
N3 C49 C50 C55 6.3(4) . . . . ?
C49 C50 C51 C52 0.0(5) . . . . ?
C55 C50 C51 C52 175.3(3) . . . . ?
C50 C51 C52 C53 -1.7(5) . . . . ?
C51 C52 C53 C54 1.1(6) . . . . ?
C52 C53 C54 C49 1.0(5) . . . . ?
C52 C53 C54 C58 178.5(3) . . . . ?
C50 C49 C54 C53 -2.7(5) . . . . ?
N3 C49 C54 C53 178.4(3) . . . . ?
C50 C49 C54 C58 179.9(3) . . . . ?
N3 C49 C54 C58 0.9(4) . . . . ?
C51 C50 C55 C56 -78.7(4) . . . . ?
C49 C50 C55 C56 96.2(4) . . . . ?
C51 C50 C55 C57 47.1(4) . . . . ?
C49 C50 C55 C57 -138.0(4) . . . . ?
C53 C54 C58 C60 -78.5(5) . . . . ?
C49 C54 C58 C60 98.9(4) . . . . ?
C53 C54 C58 C59 43.5(5) . . . . ?
C49 C54 C58 C59 -139.2(4) . . . . ?
C38 N4 C61 C62 -83.7(3) . . . . ?
Al2 N4 C61 C62 85.8(3) . . . . ?
C38 N4 C61 C66 95.7(3) . . . . ?
Al2 N4 C61 C66 -94.8(3) . . . . ?
C66 C61 C62 C63 -3.1(4) . . . . ?
N4 C61 C62 C63 176.3(3) . . . . ?
C66 C61 C62 C67 178.5(3) . . . . ?
N4 C61 C62 C67 -2.1(4) . . . . ?
C61 C62 C63 C64 0.7(5) . . . . ?
C67 C62 C63 C64 179.2(3) . . . . ?
C62 C63 C64 C65 1.2(5) . . . . ?
C63 C64 C65 C66 -0.8(5) . . . . ?
C64 C65 C66 C61 -1.4(4) . . . . ?
C64 C65 C66 C70 179.3(3) . . . . ?
C62 C61 C66 C65 3.4(4) . . . . ?
N4 C61 C66 C65 -176.0(2) . . . . ?
C62 C61 C66 C70 -177.3(3) . . . . ?
N4 C61 C66 C70 3.3(4) . . . . ?
C61 C62 C67 C68 -128.6(3) . . . . ?
C63 C62 C67 C68 53.0(4) . . . . ?
C61 C62 C67 C69 106.8(3) . . . . ?
C63 C62 C67 C69 -71.7(4) . . . . ?
C65 C66 C70 C71 -45.5(4) . . . . ?
C61 C66 C70 C71 135.3(3) . . . . ?
C65 C66 C70 C72 78.7(4) . . . . ?
C61 C66 C70 C72 -100.5(4) . . . . ?
C80 N6 C73 O2 2.9(7) . . . . ?
C80 N6 C73 N5 -176.0(4) . . . . ?
Al1 O2 C73 N6 176.1(4) . . . . ?
Al1 O2 C73 N5 -5.0(7) . . . . ?
C74 N5 C73 N6 -9.6(6) . . . . ?
Al2 N5 C73 N6 150.6(4) . . . . ?
C74 N5 C73 O2 171.5(4) . . . . ?
Al2 N5 C73 O2 -28.3(5) . . . . ?
C73 N5 C74 C75 162.8(4) . . . . ?
Al2 N5 C74 C75 5.4(5) . . . . ?
C73 N5 C74 C79 -72.7(5) . . . . ?
Al2 N5 C74 C79 129.9(4) . . . . ?
N5 C74 C75 C76 -176.2(4) . . . . ?
C79 C74 C75 C76 57.6(5) . . . . ?
C74 C75 C76 C77 -56.2(6) . . . . ?
C75 C76 C77 C78 54.8(7) . . . . ?
C76 C77 C78 C79 -55.5(7) . . . . ?
C77 C78 C79 C74 58.9(7) . . . . ?
N5 C74 C79 C78 172.7(4) . . . . ?
C75 C74 C79 C78 -60.0(6) . . . . ?
C73 N6 C80 C81 153.2(5) . . . . ?
C73 N6 C80 C85 -85.0(5) . . . . ?
N6 C80 C81 C82 177.8(4) . . . . ?
C85 C80 C81 C82 54.3(6) . . . . ?
C80 C81 C82 C83 -56.4(6) . . . . ?
C81 C82 C83 C84 54.6(6) . . . . ?
C82 C83 C84 C85 -53.5(7) . . . . ?
C83 C84 C85 C80 53.6(6) . . . . ?
N6 C80 C85 C84 -173.9(4) . . . . ?
C81 C80 C85 C84 -52.7(6) . . . . ?
C80' N6' C73' O2' 3.3(10) . . . . ?
C80' N6' C73' N5' -170.7(7) . . . . ?
Al2 O2' C73' N6' 164.7(6) . . . . ?
Al2 O2' C73' N5' -20.9(10) . . . . ?
C74' N5' C73' N6' -11.2(10) . . . . ?
Al1 N5' C73' N6' 154.9(6) . . . . ?
C74' N5' C73' O2' 174.7(6) . . . . ?
Al1 N5' C73' O2' -19.1(8) . . . . ?
C73' N5' C74' C75' -71.9(7) . . . . ?
Al1 N5' C74' C75' 124.6(6) . . . . ?
C73' N5' C74' C79' 163.3(5) . . . . ?
Al1 N5' C74' C79' -0.1(8) . . . . ?
N5' C74' C75' C76' 172.1(7) . . . . ?
C79' C74' C75' C76' -60.6(8) . . . . ?
C74' C75' C76' C77' 56.5(10) . . . . ?
C75' C76' C77' C78' -52.3(10) . . . . ?
C76' C77' C78' C79' 54.6(9) . . . . ?
C77' C78' C79' C74' -57.9(7) . . . . ?
N5' C74' C79' C78' -172.6(5) . . . . ?
C75' C74' C79' C78' 59.6(7) . . . . ?
C73' N6' C80' C81' -84.9(10) . . . . ?
C73' N6' C80' C85' 151.5(8) . . . . ?
N6' C80' C81' C82' -173.5(9) . . . . ?
C85' C80' C81' C82' -49.5(12) . . . . ?
C80' C81' C82' C83' 54.7(15) . . . . ?
C81' C82' C83' C84' -59.2(14) . . . . ?
C82' C83' C84' C85' 61.3(11) . . . . ?
C83' C84' C85' C80' -58.2(12) . . . . ?
N6' C80' C85' C84' 176.6(7) . . . . ?
C81' C80' C85' C84' 50.9(12) . . . . ?
C1S C2S C3S C4S 177.5(5) . . . . ?
C1S C2S C3S C4S' 119.2(10) . . . . ?
C2S C3S C4S C5S -167.0(5) . . . . ?
C2S C3S C4S' C5S 138.9(9) . . . . ?
C3S C4S' C5S C6S 59.2(15) . . . . ?
C3S C4S C5S C6S -56.6(7) . . . . ?
C7S C8S C9S C10S -170.2(11) . . . . ?
C8S C9S C10S C11S 175.6(9) . . . . ?
C9S C10S C11S C12S 164.8(9) . . . . ?
C7Q C8Q C9Q C10Q -151(2) . . . . ?
C8Q C9Q C10Q C11Q 174(2) . . . . ?
C9Q C10Q C11Q C12Q 166(2) . . . . ?
C19S C14S C15S C16S 0.0 . . . . ?
C13S C14S C15S C16S -158(2) . . . . ?
C14S C15S C16S C17S 0.0 . . . . ?
C15S C16S C17S C18S 0.0 . . . . ?
C16S C17S C18S C19S 0.0 . . . . ?
C17S C18S C19S C14S 0.0 . . . . ?
C15S C14S C19S C18S 0.0 . . . . ?
C13S C14S C19S C18S 157(2) . . . . ?
C13Q C14Q C15Q C16Q -115(4) . . . . ?
C14Q C15Q C16Q C17Q -149(3) . . . . ?
C15Q C16Q C17Q C18Q -31(10) . . . . ?
